data_4122958
loop_
_publ_author_name
'Zhang, Yuan-Zhu'
'Ferko, Philip'
'Siretanu, Diana'
'Ababei, Rodica'
'Rath, Nigam P.'
'Shaw, Michael J.'
'Cl\'erac, Rodolphe'
'Mathoni\`ere, Corine'
'Holmes, Stephen M.'

_publ_section_title
;
 Thermochromic and Photoresponsive Cyanometalate Fe/Co Squares: Toward
 Control of the Electron Transfer Temperature.
;
_journal_name_full 'Journal of the American Chemical Society'
_journal_page_first 141119160917008
_journal_paper_doi 10.1021/ja508280n
_journal_year 2014
_chemical_formula_moiety '2(C70 H64 B2 Co2 Fe2 N26), 4(C24 H20 B), 11(C2 H3 N), H2 O'
_chemical_formula_sum 'C258 H243 B8 Co4 Fe4 N63 O'
_chemical_formula_weight 4787.74
_chemical_name_systematic
; 
 ? 
;
_space_group_crystal_system monoclinic
_space_group_IT_number 14
_space_group_name_Hall '-P 2yn'
_space_group_name_H-M_alt 'P 1 21/n 1'
_symmetry_space_group_name_Hall '-P 2yn'
_symmetry_space_group_name_H-M 'P 1 21/n 1'
_atom_sites_solution_hydrogens mixed
_atom_sites_solution_primary direct
_atom_sites_solution_secondary difmap
_audit_creation_method SHELXL-2013
_cell_angle_alpha 90
_cell_angle_beta 94.612(5)
_cell_angle_gamma 90
_cell_formula_units_Z 2
_cell_length_a 15.3435(19)
_cell_length_b 26.718(3)
_cell_length_c 30.650(4)
_cell_measurement_reflns_used 9912
_cell_measurement_temperature 80(2)
_cell_measurement_theta_max 21.80
_cell_measurement_theta_min 2.38
_cell_volume 12524(3)
_computing_cell_refinement 'Bruker SAINT'
_computing_data_collection 'Bruker APEX2'
_computing_data_reduction 'Bruker SAINT'
_computing_molecular_graphics 'Bruker SHELXTL'
_computing_publication_material 'Bruker SHELXTL'
_computing_structure_refinement 'SHELXL-2013 (Sheldrick, 2013)'
_computing_structure_solution 'SHELXT-2013 (Sheldrick, 2008)'
_diffrn_ambient_temperature 80(2)
_diffrn_measured_fraction_theta_full 0.979
_diffrn_measured_fraction_theta_max 0.977
_diffrn_measurement_device_type 'Bruker APEX-II CCD'
_diffrn_measurement_method '\f and \w scans'
_diffrn_radiation_type MoK\a
_diffrn_radiation_wavelength 0.71073
_diffrn_reflns_av_R_equivalents 0.1519
_diffrn_reflns_av_unetI/netI 0.1732
_diffrn_reflns_Laue_measured_fraction_full 0.979
_diffrn_reflns_Laue_measured_fraction_max 0.977
_diffrn_reflns_limit_h_max 12
_diffrn_reflns_limit_h_min -18
_diffrn_reflns_limit_k_max 29
_diffrn_reflns_limit_k_min -31
_diffrn_reflns_limit_l_max 36
_diffrn_reflns_limit_l_min -34
_diffrn_reflns_number 111583
_diffrn_reflns_point_group_measured_fraction_full 0.979
_diffrn_reflns_point_group_measured_fraction_max 0.977
_diffrn_reflns_theta_full 25.242
_diffrn_reflns_theta_max 25.258
_diffrn_reflns_theta_min 1.534
_exptl_absorpt_coefficient_mu 0.550
_exptl_absorpt_correction_T_max 0.7452
_exptl_absorpt_correction_T_min 0.5430
_exptl_absorpt_correction_type multi-scan
_exptl_absorpt_process_details 'sadabs v2012/1'
_exptl_crystal_colour red
_exptl_crystal_density_diffrn 1.270
_exptl_crystal_density_method 'not measured'
_exptl_crystal_description block
_exptl_crystal_F_000 4984
_exptl_crystal_size_max 0.351
_exptl_crystal_size_mid 0.221
_exptl_crystal_size_min 0.172
_refine_diff_density_max 1.356
_refine_diff_density_min -0.793
_refine_diff_density_rms 0.103
_refine_ls_extinction_method none
_refine_ls_goodness_of_fit_ref 1.032
_refine_ls_hydrogen_treatment constr
_refine_ls_matrix_type full
_refine_ls_number_parameters 1454
_refine_ls_number_reflns 22165
_refine_ls_number_restraints 1884
_refine_ls_restrained_S_all 1.014
_refine_ls_R_factor_all 0.2063
_refine_ls_R_factor_gt 0.0943
_refine_ls_shift/su_max 0.020
_refine_ls_shift/su_mean 0.000
_refine_ls_structure_factor_coef Fsqd
_refine_ls_weighting_details 'w=1/[\s^2^(Fo^2^)+(0.1435P)^2^+7.3653P] where P=(Fo^2^+2Fc^2^)/3'
_refine_ls_weighting_scheme calc
_refine_ls_wR_factor_gt 0.2427
_refine_ls_wR_factor_ref 0.3008
_reflns_Friedel_coverage 0.000
_reflns_number_gt 9808
_reflns_number_total 22165
_reflns_threshold_expression 'I > 2\s(I)'
_cod_data_source_file ja508280n_si_007.cif
_cod_data_source_block wlt
_cod_database_code 4122958
_shelx_space_group_comment
; 
The symmetry employed for this shelxl refinement is uniquely defined 
by the following loop, which should always be used as a source of 
symmetry information in preference to the above space-group names. 
They are only intended as comments. 
;
_shelx_estimated_absorpt_t_min 0.830
_shelx_estimated_absorpt_t_max 0.911
_shelxl_version_number 2013-4

loop_
_space_group_symop_operation_xyz
'x, y, z'
'-x+1/2, y+1/2, -z+1/2'
'-x, -y, -z'
'x-1/2, -y-1/2, z-1/2'

loop_
_atom_site_label
_atom_site_type_symbol
_atom_site_fract_x
_atom_site_fract_y
_atom_site_fract_z
_atom_site_U_iso_or_equiv
_atom_site_adp_type
_atom_site_occupancy
_atom_site_site_symmetry_order
_atom_site_calc_flag
_atom_site_refinement_flags_posn
_atom_site_refinement_flags_adp
_atom_site_refinement_flags_occupancy
_atom_site_disorder_assembly
_atom_site_disorder_group
Co1 Co 0.15464(6) 0.38384(4) 0.31178(4) 0.0349(3) Uani 1 1 d . U . . .
Co2 Co 0.19627(7) 0.20089(4) 0.46561(3) 0.0340(3) Uani 1 1 d . U . . .
Fe1 Fe 0.02752(7) 0.36354(4) 0.45856(4) 0.0349(3) Uani 1 1 d . U . . .
Fe2 Fe 0.32021(8) 0.21835(4) 0.31800(4) 0.0435(3) Uani 1 1 d . U . . .
N1 N 0.0946(4) 0.3702(2) 0.3674(2) 0.0367(15) Uani 1 1 d . U . . .
N2 N 0.1208(4) 0.2618(2) 0.4615(2) 0.0364(15) Uani 1 1 d . U . . .
N3 N 0.2071(4) 0.4053(2) 0.4920(2) 0.0418(17) Uani 1 1 d . U . . .
N4 N 0.2316(4) 0.3216(3) 0.3142(2) 0.0426(16) Uani 1 1 d . U . . .
N5 N 0.2533(4) 0.2130(2) 0.4096(2) 0.0348(15) Uani 1 1 d . U . . .
N6 N 0.1351(5) 0.1834(2) 0.2852(2) 0.052(2) Uani 1 1 d . U . . .
N7 N -0.1589(4) 0.3491(2) 0.4584(2) 0.0436(16) Uani 1 1 d . U . . .
N8 N -0.0873(4) 0.3341(2) 0.4379(2) 0.0355(15) Uani 1 1 d . U . . .
N9 N -0.0855(4) 0.3757(2) 0.5300(2) 0.0382(15) Uani 1 1 d . U . . .
N10 N -0.0052(4) 0.3586(2) 0.5216(2) 0.0390(15) Uani 1 1 d . U . . .
N11 N -0.1069(4) 0.4378(2) 0.4701(2) 0.0386(15) Uani 1 1 d . U . . .
N12 N -0.0267(4) 0.4316(2) 0.4551(2) 0.0313(14) Uani 1 1 d . U . . .
N13 N 0.5088(5) 0.2237(3) 0.3218(3) 0.064(2) Uani 1 1 d . U . . .
N14 N 0.4365(4) 0.2439(3) 0.3390(2) 0.0454(16) Uani 1 1 d . U . . .
N15 N 0.4475(5) 0.1365(3) 0.3102(2) 0.0586(19) Uani 1 1 d . U . . .
N16 N 0.3651(5) 0.1467(3) 0.3223(2) 0.0465(16) Uani 1 1 d . U . . .
N17 N 0.4374(5) 0.1979(3) 0.2495(3) 0.064(2) Uani 1 1 d . U . . .
N18 N 0.3570(5) 0.2192(3) 0.2558(2) 0.0514(17) Uani 1 1 d . U . . .
N19 N 0.0683(4) 0.4414(2) 0.2950(2) 0.0452(16) Uani 1 1 d . U . . .
N20 N 0.0537(4) 0.3476(3) 0.2744(2) 0.0437(16) Uani 1 1 d . U . . .
N21 N 0.2567(4) 0.4217(2) 0.3460(2) 0.0388(15) Uani 1 1 d . U . . .
N22 N 0.2223(4) 0.4130(2) 0.2617(2) 0.0443(16) Uani 1 1 d . U . . .
N23 N 0.2831(4) 0.1435(2) 0.4825(2) 0.0385(15) Uani 1 1 d . U . . .
N24 N 0.2981(4) 0.2381(2) 0.5002(2) 0.0421(16) Uani 1 1 d . U . . .
N25 N 0.0911(4) 0.1626(2) 0.4323(2) 0.0400(15) Uani 1 1 d . U . . .
N26 N 0.1225(7) 0.1688(4) 0.5170(4) 0.0410(12) Uani 0.772(8) 1 d . U P A 1
C1 C 0.0669(5) 0.3678(2) 0.4013(3) 0.0297(16) Uani 1 1 d . U . . .
C2 C 0.0824(5) 0.2995(3) 0.4613(2) 0.0341(18) Uani 1 1 d . U . . .
C3 C 0.1391(5) 0.3901(3) 0.4801(3) 0.0346(18) Uani 1 1 d . U . . .
C4 C 0.2692(5) 0.2837(3) 0.3151(3) 0.0372(18) Uani 1 1 d . U . . .
C5 C 0.2815(5) 0.2157(3) 0.3758(3) 0.0330(17) Uani 1 1 d . U . . .
C6 C 0.2063(6) 0.1947(3) 0.2960(3) 0.040(2) Uani 1 1 d . U . . .
C7 C -0.1161(5) 0.2970(3) 0.4096(3) 0.0402(18) Uani 1 1 d . U . . .
C8 C -0.2052(5) 0.2899(3) 0.4128(3) 0.054(2) Uani 1 1 d . U . . .
H8 H -0.2419 0.2667 0.3966 0.064 Uiso 1 1 calc R U . . .
C9 C -0.2294(6) 0.3227(3) 0.4434(3) 0.051(2) Uani 1 1 d . U . . .
H9 H -0.2867 0.3263 0.4527 0.061 Uiso 1 1 calc R U . . .
C10 C -0.0585(5) 0.2719(3) 0.3800(3) 0.045(2) Uani 1 1 d . U . . .
H10A H -0.0049 0.2608 0.3967 0.067 Uiso 1 1 calc R U . . .
H10B H -0.0436 0.2954 0.3572 0.067 Uiso 1 1 calc R U . . .
H10C H -0.0889 0.2429 0.3664 0.067 Uiso 1 1 calc R U . . .
C11 C 0.0376(6) 0.3470(3) 0.5606(3) 0.0449(19) Uani 1 1 d . U . . .
C12 C -0.0168(6) 0.3579(3) 0.5932(3) 0.048(2) Uani 1 1 d . U . . .
H12 H -0.0030 0.3542 0.6238 0.057 Uiso 1 1 calc R U . . .
C13 C -0.0942(6) 0.3751(3) 0.5733(3) 0.047(2) Uani 1 1 d . U . . .
H13 H -0.1444 0.3848 0.5874 0.056 Uiso 1 1 calc R U . . .
C14 C 0.1252(6) 0.3235(4) 0.5658(3) 0.068(3) Uani 1 1 d . U . . .
H14A H 0.1224 0.2902 0.5523 0.101 Uiso 1 1 calc R U . . .
H14B H 0.1440 0.3204 0.5970 0.101 Uiso 1 1 calc R U . . .
H14C H 0.1670 0.3443 0.5514 0.101 Uiso 1 1 calc DR U . . .
C15 C -0.0025(5) 0.4778(3) 0.4416(2) 0.0329(17) Uani 1 1 d . U . . .
C16 C -0.0683(5) 0.5111(3) 0.4482(3) 0.0378(19) Uani 1 1 d . U . . .
H16 H -0.0692 0.5457 0.4410 0.045 Uiso 1 1 calc R U . . .
C17 C -0.1321(5) 0.4853(3) 0.4669(3) 0.0397(19) Uani 1 1 d . U . . .
H17 H -0.1849 0.4988 0.4761 0.048 Uiso 1 1 calc R U . . .
C18 C 0.0826(5) 0.4873(3) 0.4219(3) 0.042(2) Uani 1 1 d . U . . .
H18A H 0.0920 0.4614 0.4001 0.063 Uiso 1 1 calc R U . . .
H18B H 0.1307 0.4865 0.4450 0.063 Uiso 1 1 calc R U . . .
H18C H 0.0807 0.5202 0.4077 0.063 Uiso 1 1 calc R U . . .
C19 C 0.4665(5) 0.2813(3) 0.3671(3) 0.048(2) Uani 1 1 d . U . . .
C20 C 0.5584(6) 0.2838(4) 0.3655(3) 0.067(3) Uani 1 1 d . U . . .
H20 H 0.5969 0.3065 0.3812 0.080 Uiso 1 1 calc R U . . .
C21 C 0.5814(6) 0.2474(4) 0.3371(4) 0.083(4) Uani 1 1 d . U . . .
H21 H 0.6391 0.2403 0.3296 0.100 Uiso 1 1 calc R U . . .
C22 C 0.4110(5) 0.3117(3) 0.3936(3) 0.050(2) Uani 1 1 d . U . . .
H22A H 0.3775 0.2896 0.4116 0.075 Uiso 1 1 calc R U . . .
H22B H 0.3705 0.3316 0.3742 0.075 Uiso 1 1 calc R U . . .
H22C H 0.4477 0.3340 0.4125 0.075 Uiso 1 1 calc R U . . .
C23 C 0.3340(6) 0.1013(3) 0.3365(3) 0.048(2) Uani 1 1 d . U . . .
C24 C 0.3978(7) 0.0647(4) 0.3320(3) 0.065(2) Uani 1 1 d . U . . .
H24 H 0.3939 0.0303 0.3393 0.078 Uiso 1 1 calc R U . . .
C25 C 0.4665(7) 0.0876(4) 0.3151(3) 0.068(3) Uani 1 1 d . U . . .
H25 H 0.5190 0.0718 0.3080 0.082 Uiso 1 1 calc R U . . .
C26 C 0.2474(6) 0.0944(3) 0.3522(3) 0.054(2) Uani 1 1 d . U . . .
H26A H 0.2376 0.1200 0.3742 0.081 Uiso 1 1 calc R U . . .
H26B H 0.2437 0.0611 0.3653 0.081 Uiso 1 1 calc R U . . .
H26C H 0.2028 0.0976 0.3276 0.081 Uiso 1 1 calc R U . . .
C27 C 0.3184(7) 0.2292(3) 0.2165(3) 0.060(2) Uani 1 1 d . U . . .
C28 C 0.3733(7) 0.2137(4) 0.1842(3) 0.070(3) Uani 1 1 d . U . . .
H28 H 0.3619 0.2164 0.1533 0.084 Uiso 1 1 calc R U . . .
C29 C 0.4460(7) 0.1939(4) 0.2063(3) 0.071(3) Uani 1 1 d . U . . .
H29 H 0.4946 0.1798 0.1933 0.086 Uiso 1 1 calc R U . . .
C30 C 0.2348(7) 0.2541(3) 0.2088(3) 0.066(3) Uani 1 1 d . U . . .
H30A H 0.2323 0.2825 0.2289 0.098 Uiso 1 1 calc R U . . .
H30B H 0.1878 0.2304 0.2138 0.098 Uiso 1 1 calc R U . . .
H30C H 0.2278 0.2661 0.1785 0.098 Uiso 1 1 calc R U . . .
C31 C 0.0783(6) 0.4896(3) 0.3067(3) 0.054(2) Uani 1 1 d . U . . .
H31 H 0.1276 0.4986 0.3259 0.065 Uiso 1 1 calc R U . . .
C32 C 0.0191(6) 0.5275(4) 0.2920(3) 0.064(3) Uani 1 1 d . U . . .
H32 H 0.0280 0.5613 0.3006 0.077 Uiso 1 1 calc R U . . .
C33 C -0.0514(6) 0.5135(4) 0.2649(3) 0.065(3) Uani 1 1 d . U . . .
H33 H -0.0927 0.5382 0.2549 0.078 Uiso 1 1 calc R U . . .
C34 C -0.0647(6) 0.4652(4) 0.2518(3) 0.061(2) Uani 1 1 d . U . . .
H34 H -0.1134 0.4566 0.2321 0.073 Uiso 1 1 calc R U . . .
C35 C -0.0048(5) 0.4283(3) 0.2680(3) 0.048(2) Uani 1 1 d . U . . .
C36 C -0.0128(5) 0.3762(3) 0.2579(3) 0.046(2) Uani 1 1 d . U . . .
C37 C -0.0867(6) 0.3553(4) 0.2338(3) 0.057(2) Uani 1 1 d . U . . .
H37 H -0.1346 0.3754 0.2227 0.068 Uiso 1 1 calc R U . . .
C38 C -0.0853(6) 0.3035(4) 0.2271(3) 0.067(3) Uani 1 1 d . U . . .
H38 H -0.1322 0.2881 0.2100 0.080 Uiso 1 1 calc R U . . .
C39 C -0.0195(6) 0.2754(4) 0.2444(4) 0.074(3) Uani 1 1 d . U . . .
H39 H -0.0204 0.2401 0.2407 0.089 Uiso 1 1 calc R U . . .
C40 C 0.0502(6) 0.2984(3) 0.2679(3) 0.056(2) Uani 1 1 d . U . . .
H40 H 0.0973 0.2783 0.2799 0.068 Uiso 1 1 calc R U . . .
C41 C 0.2720(5) 0.4216(3) 0.3897(3) 0.049(2) Uani 1 1 d . U . . .
H41 H 0.2305 0.4066 0.4070 0.059 Uiso 1 1 calc R U . . .
C42 C 0.3481(6) 0.4434(4) 0.4108(4) 0.073(3) Uani 1 1 d . U . . .
H42 H 0.3579 0.4431 0.4418 0.088 Uiso 1 1 calc R U . . .
C43 C 0.4064(7) 0.4645(4) 0.3858(4) 0.085(3) Uani 1 1 d . U . . .
H43 H 0.4584 0.4790 0.3990 0.103 Uiso 1 1 calc R U . . .
C44 C 0.3904(6) 0.4649(4) 0.3411(4) 0.073(3) Uani 1 1 d . U . . .
H44 H 0.4310 0.4800 0.3234 0.087 Uiso 1 1 calc R U . . .
C45 C 0.3145(5) 0.4430(3) 0.3220(3) 0.0471(19) Uani 1 1 d . U . . .
C46 C 0.2921(5) 0.4421(3) 0.2745(3) 0.0465(19) Uani 1 1 d . U . . .
C47 C 0.3368(6) 0.4689(3) 0.2442(4) 0.067(3) Uani 1 1 d . U . . .
H47 H 0.3853 0.4895 0.2536 0.081 Uiso 1 1 calc R U . . .
C48 C 0.3096(7) 0.4651(5) 0.2008(4) 0.086(3) Uani 1 1 d . U . . .
H48 H 0.3401 0.4828 0.1799 0.103 Uiso 1 1 calc R U . . .
C49 C 0.2386(7) 0.4360(4) 0.1868(4) 0.082(3) Uani 1 1 d . U . . .
H49 H 0.2184 0.4338 0.1568 0.098 Uiso 1 1 calc R U . . .
C50 C 0.1981(6) 0.4100(4) 0.2187(3) 0.061(2) Uani 1 1 d . U . . .
H50 H 0.1504 0.3888 0.2096 0.073 Uiso 1 1 calc R U . . .
C51 C 0.2694(5) 0.0956(3) 0.4727(3) 0.042(2) Uani 1 1 d . U . . .
H51 H 0.2183 0.0868 0.4547 0.051 Uiso 1 1 calc R U . . .
C52 C 0.3255(5) 0.0582(3) 0.4872(3) 0.052(2) Uani 1 1 d . U . . .
H52 H 0.3142 0.0244 0.4789 0.062 Uiso 1 1 calc R U . . .
C53 C 0.3989(6) 0.0705(3) 0.5143(3) 0.060(3) Uani 1 1 d . U . . .
H53 H 0.4389 0.0454 0.5249 0.072 Uiso 1 1 calc R U . . .
C54 C 0.4128(5) 0.1200(3) 0.5254(3) 0.057(3) Uani 1 1 d . U . . .
H54 H 0.4624 0.1294 0.5442 0.068 Uiso 1 1 calc R U . . .
C55 C 0.3543(5) 0.1556(3) 0.5091(3) 0.045(2) Uani 1 1 d . U . . .
C56 C 0.3642(5) 0.2099(3) 0.5174(3) 0.053(2) Uani 1 1 d . U . . .
C57 C 0.4311(10) 0.2295(6) 0.5437(7) 0.076(3) Uani 0.87(3) 1 d . U P B 1
H57 H 0.4731 0.2082 0.5587 0.092 Uiso 0.87(3) 1 calc R U P B 1
C58 C 0.4374(8) 0.2826(4) 0.5484(7) 0.076(3) Uani 0.87(3) 1 d . U P B 1
H58 H 0.4850 0.2978 0.5653 0.092 Uiso 0.87(3) 1 calc R U P B 1
C57A C 0.449(7) 0.236(4) 0.531(4) 0.076(3) Uani 0.13(3) 1 d . U P B 2
H57A H 0.4997 0.2201 0.5454 0.092 Uiso 0.13(3) 1 calc R U P B 2
C58A C 0.439(5) 0.292(3) 0.519(5) 0.076(3) Uani 0.13(3) 1 d . U P B 2
H58A H 0.4827 0.3101 0.5051 0.092 Uiso 0.13(3) 1 calc R U P B 2
C59 C 0.3719(6) 0.3107(3) 0.5276(4) 0.076(3) Uani 1 1 d . U . . .
H59 H 0.3745 0.3461 0.5294 0.092 Uiso 1 1 calc R U . B 1
C60 C 0.3030(5) 0.2883(3) 0.5045(3) 0.053(2) Uani 1 1 d . U . . .
H60 H 0.2575 0.3085 0.4911 0.064 Uiso 1 1 calc R U . . .
C61 C 0.0726(5) 0.1623(3) 0.3896(3) 0.0452(19) Uani 1 1 d . U . . .
H61 H 0.1133 0.1770 0.3717 0.054 Uiso 1 1 calc R U . . .
C62 C -0.0030(6) 0.1416(3) 0.3693(3) 0.053(2) Uani 1 1 d . U . . .
H62 H -0.0128 0.1426 0.3384 0.064 Uiso 1 1 calc R U . . .
C63 C -0.0637(6) 0.1197(3) 0.3937(4) 0.063(2) Uani 1 1 d . U . . .
H63 H -0.1154 0.1048 0.3804 0.076 Uiso 1 1 calc DR U . . .
C64 C -0.0462(6) 0.1205(3) 0.4378(3) 0.057(2) Uani 1 1 d . U . . .
H64 H -0.0879 0.1072 0.4560 0.069 Uiso 1 1 calc R U . . .
C65 C 0.0311(6) 0.1403(3) 0.4571(3) 0.0457(18) Uani 1 1 d . U . . .
C66 C 0.0512(8) 0.1414(4) 0.5025(4) 0.0410(12) Uani 0.772(8) 1 d . U P A 1
C67 C 0.0068(7) 0.1133(4) 0.5326(4) 0.0410(12) Uani 0.772(8) 1 d . U P A 1
H67 H -0.0420 0.0934 0.5226 0.049 Uiso 0.772(8) 1 calc R U P A 1
C68 C 0.0333(7) 0.1146(4) 0.5756(4) 0.0410(12) Uani 0.772(8) 1 d . U P A 1
H68 H 0.0025 0.0959 0.5958 0.049 Uiso 0.772(8) 1 calc R U P A 1
C69 C 0.1045(7) 0.1428(6) 0.5903(6) 0.0410(12) Uani 0.772(8) 1 d . U P A 1
H69 H 0.1246 0.1434 0.6205 0.049 Uiso 0.772(8) 1 calc R U P A 1
C70 C 0.1476(7) 0.1714(4) 0.5588(4) 0.0410(12) Uani 0.772(8) 1 d . U P A 1
H70 H 0.1952 0.1925 0.5685 0.049 Uiso 0.772(8) 1 calc R U P A 1
B1 B -0.1485(7) 0.3924(3) 0.4924(3) 0.045(2) Uani 1 1 d . U . . .
H1 H -0.2063 0.4016 0.5031 0.054 Uiso 1 1 d R U . . .
B2 B 0.4963(8) 0.1780(5) 0.2900(4) 0.065(3) Uani 1 1 d . U . . .
H2 H 0.5537 0.1662 0.2804 0.078 Uiso 1 1 d R U . . .
C71 C 0.7699(5) 0.0681(3) 0.5293(3) 0.0385(18) Uani 1 1 d . U . . .
C72 C 0.7944(5) 0.0500(3) 0.4893(3) 0.042(2) Uani 1 1 d . U . . .
H72 H 0.7678 0.0642 0.4631 0.051 Uiso 1 1 calc R U . . .
C73 C 0.8561(6) 0.0121(3) 0.4862(3) 0.053(2) Uani 1 1 d . U . . .
H73 H 0.8693 0.0001 0.4583 0.063 Uiso 1 1 calc R U . . .
C74 C 0.8986(6) -0.0083(3) 0.5241(3) 0.052(2) Uani 1 1 d . U . . .
H74 H 0.9428 -0.0330 0.5221 0.063 Uiso 1 1 calc R U . . .
C75 C 0.8759(5) 0.0075(3) 0.5641(3) 0.048(2) Uani 1 1 d . U . . .
H75 H 0.9026 -0.0071 0.5901 0.058 Uiso 1 1 calc R U . . .
C76 C 0.8128(5) 0.0453(3) 0.5665(3) 0.0405(19) Uani 1 1 d . U . . .
H76 H 0.7984 0.0560 0.5946 0.049 Uiso 1 1 calc R U . . .
C77 C 0.7788(5) 0.1625(3) 0.5421(3) 0.0340(17) Uani 1 1 d . U . . .
C78 C 0.8214(5) 0.1726(3) 0.5830(3) 0.0382(18) Uani 1 1 d . U . . .
H78 H 0.8020 0.1557 0.6077 0.046 Uiso 1 1 calc R U . . .
C79 C 0.8891(5) 0.2052(3) 0.5895(3) 0.046(2) Uani 1 1 d . U . . .
H79 H 0.9166 0.2102 0.6180 0.055 Uiso 1 1 calc R U . . .
C80 C 0.9178(6) 0.2312(3) 0.5540(3) 0.058(2) Uani 1 1 d . U . . .
H80 H 0.9645 0.2545 0.5585 0.070 Uiso 1 1 calc R U . . .
C81 C 0.8800(5) 0.2238(3) 0.5130(3) 0.050(2) Uani 1 1 d . U . . .
H81 H 0.8998 0.2413 0.4887 0.060 Uiso 1 1 calc R U . . .
C82 C 0.8113(5) 0.1898(3) 0.5078(3) 0.046(2) Uani 1 1 d . U . . .
H82 H 0.7846 0.1848 0.4791 0.056 Uiso 1 1 calc R U . . .
C83 C 0.6446(5) 0.1103(3) 0.5742(3) 0.0378(18) Uani 1 1 d . U . . .
C84 C 0.6024(5) 0.0656(3) 0.5826(3) 0.0390(19) Uani 1 1 d . U . . .
H84 H 0.6173 0.0368 0.5667 0.047 Uiso 1 1 calc R U . . .
C85 C 0.5403(5) 0.0604(3) 0.6125(3) 0.050(2) Uani 1 1 d . U . . .
H85 H 0.5139 0.0287 0.6165 0.060 Uiso 1 1 calc R U . . .
C86 C 0.5167(5) 0.1007(3) 0.6363(3) 0.054(2) Uani 1 1 d . U . . .
H86 H 0.4739 0.0972 0.6568 0.065 Uiso 1 1 calc R U . . .
C87 C 0.5559(5) 0.1471(3) 0.6302(3) 0.053(2) Uani 1 1 d . U . . .
H87 H 0.5399 0.1754 0.6466 0.064 Uiso 1 1 calc R U . . .
C88 C 0.6199(5) 0.1517(3) 0.5993(3) 0.044(2) Uani 1 1 d . U . . .
H88 H 0.6468 0.1832 0.5955 0.052 Uiso 1 1 calc R U . . .
C89 C 0.6371(5) 0.1256(3) 0.4916(3) 0.0420(19) Uani 1 1 d . U . . .
C90 C 0.5980(5) 0.0867(3) 0.4670(3) 0.048(2) Uani 1 1 d . U . . .
H90 H 0.6177 0.0535 0.4727 0.058 Uiso 1 1 calc R U . . .
C91 C 0.5315(6) 0.0948(4) 0.4343(3) 0.066(3) Uani 1 1 d . U . . .
H91 H 0.5063 0.0673 0.4182 0.079 Uiso 1 1 calc R U . . .
C92 C 0.5015(7) 0.1433(4) 0.4252(3) 0.070(3) Uani 1 1 d . U . . .
H92 H 0.4569 0.1493 0.4025 0.084 Uiso 1 1 calc R U . . .
C93 C 0.6045(6) 0.1742(3) 0.4811(3) 0.054(2) Uani 1 1 d . U . . .
H93 H 0.6297 0.2023 0.4963 0.064 Uiso 1 1 calc R U . . .
C94 C 0.5370(6) 0.1817(4) 0.4491(3) 0.068(3) Uani 1 1 d . U . . .
H94 H 0.5151 0.2145 0.4439 0.082 Uiso 1 1 calc R U . . .
B3 B 0.7064(6) 0.1170(3) 0.5340(3) 0.0341(18) Uani 1 1 d . U . . .
C95 C 0.7128(5) 0.4463(3) 0.2862(3) 0.045(2) Uani 1 1 d . U . . .
C96 C 0.7656(5) 0.4809(4) 0.3113(3) 0.054(2) Uani 1 1 d . U . . .
H96 H 0.7554 0.5157 0.3073 0.064 Uiso 1 1 calc R U . . .
C97 C 0.8331(6) 0.4646(4) 0.3421(3) 0.067(3) Uani 1 1 d . U . . .
H97 H 0.8670 0.4885 0.3589 0.080 Uiso 1 1 calc R U . . .
C98 C 0.8498(6) 0.4149(5) 0.3477(3) 0.070(3) Uani 1 1 d . U . . .
H98 H 0.8949 0.4043 0.3688 0.084 Uiso 1 1 calc R U . . .
C99 C 0.8031(7) 0.3809(4) 0.3237(3) 0.074(3) Uani 1 1 d . U . . .
H99 H 0.8168 0.3464 0.3272 0.089 Uiso 1 1 calc R U . . .
C100 C 0.7360(6) 0.3952(3) 0.2944(3) 0.056(2) Uani 1 1 d . U . . .
H100 H 0.7031 0.3699 0.2787 0.068 Uiso 1 1 calc R U . . .
C101 C 0.6960(5) 0.4771(3) 0.2067(3) 0.0460(19) Uani 1 1 d . U . . .
C102 C 0.7236(5) 0.4382(3) 0.1800(3) 0.052(2) Uani 1 1 d . U . . .
H102 H 0.7059 0.4049 0.1857 0.062 Uiso 1 1 calc R U . . .
C103 C 0.7767(6) 0.4470(4) 0.1451(3) 0.071(3) Uani 1 1 d . U . . .
H103 H 0.7937 0.4200 0.1275 0.085 Uiso 1 1 calc R U . . .
C104 C 0.8035(7) 0.4947(5) 0.1368(4) 0.085(3) Uani 1 1 d . U . . .
H104 H 0.8392 0.5010 0.1135 0.102 Uiso 1 1 calc R U . . .
C105 C 0.7787(7) 0.5327(5) 0.1621(4) 0.085(3) Uani 1 1 d . U . . .
H105 H 0.7979 0.5658 0.1568 0.102 Uiso 1 1 calc R U . . .
C106 C 0.7261(6) 0.5241(4) 0.1956(3) 0.066(3) Uani 1 1 d . U . . .
H106 H 0.7092 0.5520 0.2121 0.079 Uiso 1 1 calc R U . . .
C107 C 0.5642(5) 0.4223(3) 0.2377(3) 0.0401(18) Uani 1 1 d . U . . .
C108 C 0.5298(5) 0.3936(3) 0.2701(3) 0.047(2) Uani 1 1 d . U . . .
H108 H 0.5548 0.3968 0.2993 0.057 Uiso 1 1 calc R U . . .
C109 C 0.4609(6) 0.3608(3) 0.2615(3) 0.056(2) Uani 1 1 d . U . . .
H109 H 0.4382 0.3435 0.2852 0.067 Uiso 1 1 calc R U . . .
C110 C 0.4250(6) 0.3526(3) 0.2205(4) 0.059(2) Uani 1 1 d . U . . .
H110 H 0.3798 0.3285 0.2150 0.070 Uiso 1 1 calc R U . . .
C111 C 0.4562(5) 0.3804(3) 0.1864(3) 0.055(2) Uani 1 1 d . U . . .
H111 H 0.4310 0.3762 0.1573 0.066 Uiso 1 1 calc R U . . .
C112 C 0.5246(5) 0.4145(3) 0.1953(3) 0.047(2) Uani 1 1 d . U . . .
H112 H 0.5449 0.4332 0.1717 0.056 Uiso 1 1 calc R U . . .
C113 C 0.5859(5) 0.5139(3) 0.2632(3) 0.0445(19) Uani 1 1 d . U . . .
C114 C 0.5769(5) 0.5280(3) 0.3066(3) 0.053(2) Uani 1 1 d . U . . .
H114 H 0.6081 0.5093 0.3291 0.064 Uiso 1 1 calc R U . . .
C115 C 0.5255(6) 0.5674(3) 0.3189(4) 0.069(3) Uani 1 1 d . U . . .
H115 H 0.5224 0.5750 0.3490 0.082 Uiso 1 1 calc R U . . .
C116 C 0.4781(6) 0.5959(4) 0.2867(4) 0.073(3) Uani 1 1 d . U . . .
H116 H 0.4441 0.6237 0.2946 0.087 Uiso 1 1 calc R U . . .
C117 C 0.4817(6) 0.5828(3) 0.2427(4) 0.074(3) Uani 1 1 d . U . . .
H117 H 0.4485 0.6008 0.2204 0.089 Uiso 1 1 calc R U . . .
C118 C 0.5346(5) 0.5428(3) 0.2318(4) 0.062(2) Uani 1 1 d . U . . .
H118 H 0.5364 0.5345 0.2017 0.075 Uiso 1 1 calc R U . . .
B4 B 0.6400(6) 0.4646(3) 0.2483(3) 0.042(2) Uani 1 1 d . U . . .
N26A N 0.157(2) 0.1863(12) 0.5191(11) 0.0410(12) Uani 0.228(8) 1 d . U P A 2
C70A C 0.197(2) 0.1963(13) 0.5603(12) 0.0410(12) Uani 0.228(8) 1 d . U P A 2
H70A H 0.2476 0.2164 0.5671 0.049 Uiso 0.228(8) 1 calc R U P A 2
C69A C 0.146(2) 0.1689(14) 0.5915(15) 0.0410(12) Uani 0.228(8) 1 d . U P A 2
H69A H 0.1706 0.1719 0.6208 0.049 Uiso 0.228(8) 1 calc R U P A 2
C68A C 0.078(2) 0.143(2) 0.5888(19) 0.0410(12) Uani 0.228(8) 1 d . U P A 2
H68A H 0.0496 0.1305 0.6131 0.049 Uiso 0.228(8) 1 calc R U P A 2
C67A C 0.052(2) 0.1352(14) 0.5476(13) 0.0410(12) Uani 0.228(8) 1 d . U P A 2
H67A H 0.0036 0.1131 0.5416 0.049 Uiso 0.228(8) 1 calc R U P A 2
C66A C 0.087(3) 0.1560(16) 0.5134(16) 0.0410(12) Uani 0.228(8) 1 d . U P A 2
N1S N 0.2419(5) 0.5735(3) 0.3592(3) 0.0759(18) Uani 1 1 d D U . C 2
C1S C 0.2422(7) 0.5861(4) 0.3234(3) 0.0759(18) Uani 1 1 d D U . C 2
C2S C 0.2387(7) 0.5988(4) 0.2774(3) 0.0759(18) Uani 1 1 d D U . C 2
H2SA H 0.2433 0.5682 0.2602 0.114 Uiso 1 1 calc R U . C 2
H2SB H 0.2873 0.6212 0.2722 0.114 Uiso 1 1 calc R U . C 2
H2SC H 0.1832 0.6155 0.2688 0.114 Uiso 1 1 calc R U . C 2
N2S N 0.6174(7) 0.3142(4) 0.6256(4) 0.105(3) Uani 1 1 d D U . D 2
C3S C 0.6613(8) 0.3057(5) 0.5981(4) 0.105(3) Uani 1 1 d D U . D 2
C4S C 0.7099(8) 0.2945(5) 0.5615(4) 0.105(3) Uani 1 1 d D U . D 2
H4SA H 0.7327 0.2603 0.5642 0.158 Uiso 1 1 calc R U . D 2
H4SB H 0.7587 0.3181 0.5607 0.158 Uiso 1 1 calc R U . D 2
H4SC H 0.6717 0.2975 0.5344 0.158 Uiso 1 1 calc R U . D 2
N4S N 0.2791(8) 0.7398(5) 0.8406(4) 0.045(3) Uani 0.5 1 d D U P E 2
C7S C 0.3216(10) 0.7326(6) 0.8129(5) 0.045(3) Uani 0.5 1 d D U P E 2
C8S C 0.3749(9) 0.7178(6) 0.7794(5) 0.045(3) Uani 0.5 1 d D U P E 2
H8SA H 0.3455 0.7263 0.7508 0.067 Uiso 0.5 1 calc R U P E 2
H8SB H 0.3849 0.6816 0.7811 0.067 Uiso 0.5 1 calc R U P E 2
H8SC H 0.4311 0.7354 0.7832 0.067 Uiso 0.5 1 calc R U P E 2
N3S N 0.5735(9) 0.3623(5) 0.4873(4) 0.045(2) Uani 0.5 1 d D U P F 1
C5S C 0.5812(10) 0.3954(6) 0.5114(5) 0.045(2) Uani 0.5 1 d D U P F 1
C6S C 0.5916(10) 0.4314(5) 0.5463(5) 0.045(2) Uani 0.5 1 d D U P F 1
H6SA H 0.6468 0.4252 0.5639 0.067 Uiso 0.5 1 calc R U P F 1
H6SB H 0.5428 0.4284 0.5649 0.067 Uiso 0.5 1 calc R U P F 1
H6SC H 0.5924 0.4652 0.5339 0.067 Uiso 0.5 1 calc R U P F 1
N5S N 0.1377(10) 0.3819(7) 0.6772(6) 0.099(6) Uani 0.5 1 d D U P G 1
C9S C 0.1795(13) 0.4003(8) 0.6496(7) 0.099(6) Uani 0.5 1 d D U P G 1
C10S C 0.2452(12) 0.4122(8) 0.6177(7) 0.099(6) Uani 0.5 1 d D U P G 1
H10D H 0.2598 0.4479 0.6195 0.148 Uiso 0.5 1 calc R U P G 1
H10E H 0.2208 0.4042 0.5880 0.148 Uiso 0.5 1 calc DR U P G 1
H10F H 0.2982 0.3923 0.6247 0.148 Uiso 0.5 1 calc R U P G 1
N6S' N 0.2289(8) 0.7618(5) 0.7183(5) 0.157(4) Uani 0.5 1 d DG U P H 1
C11A C 0.2192(8) 0.8002(4) 0.6998(5) 0.157(4) Uani 0.5 1 d DG U P H 1
C12A C 0.2359(8) 0.8305(4) 0.6604(5) 0.157(4) Uani 0.5 1 d DG U P H 1
H12A H 0.1812 0.8345 0.6418 0.236 Uiso 0.5 1 calc R U P H 1
H12B H 0.2791 0.8133 0.6438 0.236 Uiso 0.5 1 calc R U P H 1
H12C H 0.2584 0.8635 0.6696 0.236 Uiso 0.5 1 calc R U P H 1
N7S N 0.6312(5) 0.5367(4) 0.4566(3) 0.157(4) Uani 0.5 1 d DG U P H 1
C13S C 0.6125(5) 0.5002(5) 0.4370(3) 0.157(4) Uani 0.5 1 d DG U P H 1
C14S C 0.6443(6) 0.4566(5) 0.4118(3) 0.157(4) Uani 0.5 1 d DG U P H 1
H14D H 0.6963 0.4422 0.4277 0.236 Uiso 0.5 1 calc R U P H 1
H14E H 0.6591 0.4680 0.3829 0.236 Uiso 0.5 1 calc R U P H 1
H14F H 0.5982 0.4312 0.4083 0.236 Uiso 0.5 1 calc R U P H 1
N3S' N 0.5773(6) 0.3767(4) 0.4655(3) 0.157(4) Uani 0.5 1 d DG U P H 2
C5S' C 0.6055(6) 0.3997(5) 0.4366(3) 0.157(4) Uani 0.5 1 d DG U P H 2
C6S' C 0.6510(6) 0.4246(5) 0.4021(3) 0.157(4) Uani 0.5 1 d DG U P H 2
H6SD H 0.7123 0.4139 0.4039 0.236 Uiso 0.5 1 calc R U P H 2
H6SE H 0.6482 0.4610 0.4059 0.236 Uiso 0.5 1 calc R U P H 2
H6SF H 0.6228 0.4156 0.3733 0.236 Uiso 0.5 1 calc R U P H 2
N6S N 0.2355(9) 0.3623(4) 0.7044(5) 0.157(4) Uani 0.5 1 d DG U P H 2
C11S C 0.2945(10) 0.3495(4) 0.7293(4) 0.157(4) Uani 0.5 1 d DG U P H 2
C12S C 0.3091(11) 0.3250(5) 0.7737(5) 0.157(4) Uani 0.5 1 d DG U P H 2
H12D H 0.2537 0.3114 0.7822 0.236 Uiso 0.5 1 calc R U P H 2
H12E H 0.3315 0.3498 0.7953 0.236 Uiso 0.5 1 calc R U P H 2
H12F H 0.3517 0.2978 0.7722 0.236 Uiso 0.5 1 calc R U P H 2
O1S O 0.6713(10) 0.7434(5) 0.3615(5) 0.28(3) Uani 0.335(15) 1 d G U P . .
O2S O 0.6174(9) 0.6753(5) 0.3608(4) 0.28(3) Uani 0.165(15) 1 d G U P . .

loop_
_atom_site_aniso_label
_atom_site_aniso_U_11
_atom_site_aniso_U_22
_atom_site_aniso_U_33
_atom_site_aniso_U_23
_atom_site_aniso_U_13
_atom_site_aniso_U_12
Co1 0.0314(6) 0.0298(6) 0.0436(7) 0.0051(5) 0.0032(5) -0.0046(5)
Co2 0.0386(6) 0.0203(5) 0.0435(7) 0.0018(5) 0.0060(5) 0.0077(5)
Fe1 0.0456(7) 0.0154(6) 0.0427(7) 0.0032(5) -0.0016(6) 0.0002(5)
Fe2 0.0453(7) 0.0426(7) 0.0421(8) 0.0038(6) 0.0014(6) -0.0164(6)
N1 0.039(4) 0.022(3) 0.049(4) 0.002(3) 0.002(3) 0.005(3)
N2 0.045(4) 0.015(3) 0.049(4) -0.003(3) 0.006(3) -0.004(2)
N3 0.040(4) 0.025(4) 0.060(5) -0.009(3) 0.000(3) 0.006(3)
N4 0.046(4) 0.038(3) 0.043(4) 0.004(3) -0.005(3) -0.014(3)
N5 0.033(3) 0.022(3) 0.050(3) 0.000(3) 0.005(3) 0.006(3)
N6 0.058(4) 0.031(4) 0.066(5) 0.013(4) -0.006(4) -0.015(3)
N7 0.040(3) 0.037(3) 0.054(4) -0.005(3) 0.004(3) -0.006(3)
N8 0.038(3) 0.020(3) 0.049(4) 0.002(3) 0.004(3) -0.005(2)
N9 0.052(3) 0.018(3) 0.044(3) -0.001(3) 0.007(3) -0.004(3)
N10 0.056(3) 0.017(3) 0.044(3) 0.004(2) 0.004(3) 0.000(3)
N11 0.034(3) 0.028(3) 0.053(4) -0.002(3) 0.004(3) 0.003(2)
N12 0.033(3) 0.021(3) 0.040(4) 0.002(2) 0.003(3) 0.002(2)
N13 0.043(4) 0.086(5) 0.065(5) -0.022(4) 0.013(3) -0.017(3)
N14 0.039(3) 0.052(4) 0.046(4) -0.003(3) 0.004(3) -0.014(3)
N15 0.052(4) 0.071(4) 0.053(5) -0.014(3) 0.006(3) -0.001(3)
N16 0.053(4) 0.052(3) 0.035(4) -0.007(3) 0.001(3) -0.002(3)
N17 0.070(4) 0.074(5) 0.049(4) -0.010(3) 0.012(3) -0.028(4)
N18 0.061(4) 0.052(4) 0.040(3) -0.004(3) 0.002(3) -0.028(3)
N19 0.045(3) 0.038(3) 0.055(4) 0.014(3) 0.021(3) 0.001(3)
N20 0.037(3) 0.050(3) 0.044(4) 0.013(3) 0.005(3) -0.006(3)
N21 0.029(3) 0.025(3) 0.063(4) -0.001(3) 0.010(3) 0.001(2)
N22 0.043(4) 0.036(4) 0.056(4) 0.008(3) 0.013(3) 0.011(3)
N23 0.029(3) 0.025(3) 0.062(4) -0.009(3) 0.011(3) 0.003(2)
N24 0.036(3) 0.024(3) 0.065(4) -0.006(3) 0.000(3) 0.002(2)
N25 0.042(3) 0.024(3) 0.056(3) 0.010(3) 0.017(3) 0.009(3)
N26 0.038(3) 0.034(3) 0.052(2) 0.0088(19) 0.012(2) 0.0147(19)
C1 0.033(4) 0.009(3) 0.047(4) 0.002(3) 0.000(3) 0.004(3)
C2 0.047(4) 0.020(3) 0.035(5) -0.002(3) -0.001(3) 0.001(3)
C3 0.039(4) 0.013(4) 0.051(5) 0.006(3) 0.000(3) 0.005(3)
C4 0.040(4) 0.036(3) 0.035(5) 0.004(3) -0.003(3) -0.020(3)
C5 0.034(4) 0.019(4) 0.046(4) 0.001(3) 0.000(3) 0.002(3)
C6 0.049(4) 0.022(4) 0.048(5) 0.005(3) 0.000(3) -0.009(3)
C7 0.047(4) 0.026(4) 0.046(4) 0.003(3) -0.002(3) -0.006(3)
C8 0.044(4) 0.049(5) 0.067(6) -0.016(4) 0.001(4) -0.014(3)
C9 0.043(4) 0.046(5) 0.064(6) -0.008(4) 0.001(4) -0.007(3)
C10 0.042(4) 0.031(4) 0.058(5) -0.013(4) -0.009(4) 0.000(4)
C11 0.071(4) 0.016(4) 0.047(4) 0.002(3) 0.002(3) -0.002(3)
C12 0.075(5) 0.026(4) 0.043(4) 0.000(3) 0.008(3) -0.002(4)
C13 0.073(5) 0.022(4) 0.047(4) 0.000(3) 0.011(3) -0.003(4)
C14 0.090(6) 0.059(6) 0.053(6) 0.004(5) -0.001(5) 0.024(5)
C15 0.044(4) 0.017(3) 0.037(5) 0.000(3) -0.002(3) 0.001(3)
C16 0.048(4) 0.019(3) 0.045(5) -0.004(3) -0.001(3) 0.006(3)
C17 0.041(4) 0.028(4) 0.050(5) -0.003(3) 0.003(4) 0.008(3)
C18 0.048(4) 0.030(4) 0.047(5) 0.000(4) 0.001(4) -0.003(3)
C19 0.040(4) 0.053(5) 0.051(5) -0.003(4) 0.001(3) -0.013(3)
C20 0.044(4) 0.085(6) 0.071(6) -0.025(5) 0.006(4) -0.018(4)
C21 0.042(4) 0.117(8) 0.093(8) -0.050(6) 0.017(4) -0.024(4)
C22 0.046(5) 0.044(5) 0.059(6) 0.003(4) 0.001(4) -0.006(4)
C23 0.059(4) 0.043(4) 0.039(5) -0.005(4) -0.004(4) 0.000(3)
C24 0.072(5) 0.062(5) 0.059(6) -0.016(4) -0.008(4) 0.008(4)
C25 0.068(5) 0.074(5) 0.063(7) -0.025(4) -0.002(5) 0.008(4)
C26 0.069(5) 0.029(5) 0.064(6) -0.001(4) 0.007(4) 0.000(4)
C27 0.087(5) 0.047(5) 0.044(4) -0.002(4) 0.002(4) -0.031(4)
C28 0.102(6) 0.060(6) 0.050(5) -0.005(4) 0.012(4) -0.037(5)
C29 0.090(6) 0.082(7) 0.044(5) -0.011(4) 0.019(4) -0.027(5)
C30 0.098(6) 0.046(5) 0.052(6) 0.000(4) -0.001(5) -0.029(4)
C31 0.058(5) 0.043(4) 0.065(6) 0.014(4) 0.028(4) -0.003(3)
C32 0.066(5) 0.044(5) 0.085(7) 0.028(4) 0.031(4) -0.002(4)
C33 0.050(5) 0.064(5) 0.086(7) 0.026(4) 0.033(4) 0.005(4)
C34 0.049(5) 0.063(5) 0.074(6) 0.027(4) 0.016(4) 0.005(4)
C35 0.042(4) 0.053(4) 0.052(5) 0.017(3) 0.015(3) 0.002(3)
C36 0.034(4) 0.053(4) 0.054(5) 0.016(3) 0.014(3) -0.003(3)
C37 0.038(4) 0.075(5) 0.058(6) 0.017(4) 0.006(4) -0.007(4)
C38 0.049(5) 0.074(5) 0.076(7) 0.012(5) -0.002(5) -0.016(4)
C39 0.061(5) 0.065(5) 0.094(8) 0.012(5) -0.011(5) -0.021(4)
C40 0.042(5) 0.048(4) 0.078(6) 0.012(4) -0.005(4) -0.009(3)
C41 0.036(4) 0.043(5) 0.069(5) -0.013(4) 0.004(4) -0.005(4)
C42 0.045(5) 0.089(7) 0.087(6) -0.035(5) 0.007(4) -0.015(5)
C43 0.054(6) 0.102(8) 0.102(6) -0.042(6) 0.019(5) -0.036(5)
C44 0.046(5) 0.075(7) 0.100(6) -0.032(5) 0.027(4) -0.025(4)
C45 0.038(4) 0.030(4) 0.076(4) -0.007(3) 0.021(3) -0.005(3)
C46 0.044(4) 0.027(4) 0.072(4) 0.000(3) 0.023(3) 0.008(3)
C47 0.055(5) 0.053(5) 0.099(6) 0.024(5) 0.039(5) 0.022(4)
C48 0.067(6) 0.105(8) 0.090(6) 0.037(5) 0.039(5) 0.037(5)
C49 0.065(6) 0.113(8) 0.072(6) 0.033(5) 0.027(5) 0.046(5)
C50 0.048(5) 0.081(6) 0.054(5) 0.007(4) 0.011(4) 0.034(4)
C51 0.042(4) 0.027(3) 0.059(5) -0.008(3) 0.016(4) -0.001(3)
C52 0.047(4) 0.026(4) 0.084(6) -0.008(4) 0.015(4) 0.003(3)
C53 0.048(5) 0.031(4) 0.102(7) -0.004(4) 0.004(5) 0.007(3)
C54 0.038(4) 0.033(4) 0.098(7) -0.011(4) -0.006(4) 0.011(3)
C55 0.032(4) 0.027(3) 0.074(6) -0.012(3) -0.004(4) 0.007(3)
C56 0.045(4) 0.025(3) 0.088(6) -0.011(3) -0.012(4) 0.009(3)
C57 0.054(3) 0.028(3) 0.141(7) -0.019(4) -0.030(4) 0.006(2)
C58 0.054(3) 0.028(3) 0.141(7) -0.019(4) -0.030(4) 0.006(2)
C57A 0.054(3) 0.028(3) 0.141(7) -0.019(4) -0.030(4) 0.006(2)
C58A 0.054(3) 0.028(3) 0.141(7) -0.019(4) -0.030(4) 0.006(2)
C59 0.054(3) 0.028(3) 0.141(7) -0.019(4) -0.030(4) 0.006(2)
C60 0.043(4) 0.026(4) 0.089(7) -0.007(4) -0.001(4) 0.003(3)
C61 0.047(4) 0.029(4) 0.062(4) 0.008(4) 0.013(3) 0.008(3)
C62 0.053(5) 0.037(5) 0.071(5) 0.000(4) 0.014(4) 0.002(4)
C63 0.059(5) 0.047(5) 0.086(5) 0.007(5) 0.019(4) -0.001(4)
C64 0.051(5) 0.042(5) 0.081(5) 0.011(4) 0.020(4) 0.000(4)
C65 0.048(4) 0.027(4) 0.064(4) 0.010(3) 0.016(3) 0.019(3)
C66 0.038(3) 0.034(3) 0.052(2) 0.0088(19) 0.012(2) 0.0147(19)
C67 0.038(3) 0.034(3) 0.052(2) 0.0088(19) 0.012(2) 0.0147(19)
C68 0.038(3) 0.034(3) 0.052(2) 0.0088(19) 0.012(2) 0.0147(19)
C69 0.038(3) 0.034(3) 0.052(2) 0.0088(19) 0.012(2) 0.0147(19)
C70 0.038(3) 0.034(3) 0.052(2) 0.0088(19) 0.012(2) 0.0147(19)
B1 0.047(5) 0.036(4) 0.052(5) 0.001(3) 0.008(3) -0.007(3)
B2 0.059(5) 0.083(5) 0.055(5) -0.021(4) 0.012(4) -0.009(4)
C71 0.037(4) 0.025(4) 0.055(4) -0.003(3) 0.010(3) 0.004(3)
C72 0.046(5) 0.027(4) 0.056(5) 0.001(3) 0.016(4) 0.003(3)
C73 0.057(5) 0.027(4) 0.078(6) 0.005(4) 0.031(4) 0.001(4)
C74 0.050(5) 0.028(4) 0.083(5) 0.007(4) 0.029(4) 0.013(4)
C75 0.039(4) 0.030(4) 0.077(5) 0.013(4) 0.019(4) 0.008(3)
C76 0.039(4) 0.027(4) 0.057(5) 0.006(3) 0.014(3) 0.006(3)
C77 0.032(4) 0.016(3) 0.053(4) -0.002(3) 0.002(3) 0.016(3)
C78 0.031(4) 0.022(4) 0.062(5) -0.003(3) 0.003(3) 0.008(3)
C79 0.035(4) 0.032(4) 0.070(5) -0.007(4) -0.004(4) 0.004(3)
C80 0.056(5) 0.028(4) 0.092(6) 0.002(4) 0.012(4) 0.008(4)
C81 0.045(5) 0.025(4) 0.080(6) 0.009(4) 0.010(4) 0.011(3)
C82 0.047(4) 0.030(4) 0.063(5) 0.006(3) 0.007(4) 0.010(3)
C83 0.031(4) 0.034(4) 0.048(4) -0.005(3) -0.001(3) 0.005(3)
C84 0.033(4) 0.030(4) 0.053(5) -0.006(3) -0.002(3) 0.004(3)
C85 0.037(4) 0.044(4) 0.069(6) -0.007(4) 0.009(4) 0.004(4)
C86 0.042(5) 0.052(4) 0.070(6) -0.012(4) 0.018(4) 0.002(4)
C87 0.044(5) 0.048(5) 0.069(6) -0.017(4) 0.010(4) 0.007(4)
C88 0.031(4) 0.037(4) 0.063(5) -0.010(4) 0.000(4) 0.003(3)
C89 0.043(4) 0.030(4) 0.053(4) -0.001(3) 0.003(3) 0.006(3)
C90 0.047(5) 0.041(4) 0.056(5) -0.003(4) -0.003(4) -0.001(3)
C91 0.063(6) 0.064(5) 0.068(6) -0.018(4) -0.015(5) 0.008(4)
C92 0.071(6) 0.071(5) 0.064(6) -0.007(4) -0.017(5) 0.016(4)
C93 0.062(5) 0.036(4) 0.061(6) -0.003(4) -0.010(4) 0.013(4)
C94 0.073(6) 0.057(5) 0.072(6) -0.002(4) -0.017(5) 0.025(4)
B3 0.034(4) 0.024(4) 0.045(4) -0.004(3) 0.003(3) 0.006(3)
C95 0.035(4) 0.051(4) 0.049(5) 0.002(3) 0.002(3) 0.005(3)
C96 0.038(4) 0.076(5) 0.047(5) 0.000(4) 0.007(4) -0.004(4)
C97 0.043(5) 0.114(7) 0.043(5) 0.000(5) 0.004(4) 0.007(5)
C98 0.046(5) 0.118(7) 0.046(6) 0.011(5) 0.009(4) 0.028(5)
C99 0.069(6) 0.096(7) 0.057(6) 0.008(5) 0.003(5) 0.039(5)
C100 0.065(5) 0.057(5) 0.047(5) 0.004(4) 0.003(4) 0.018(4)
C101 0.031(4) 0.049(4) 0.057(5) 0.013(3) -0.003(3) 0.003(3)
C102 0.045(5) 0.056(5) 0.054(5) 0.007(4) 0.001(4) 0.000(4)
C103 0.037(5) 0.114(7) 0.062(6) 0.017(5) 0.003(4) 0.002(5)
C104 0.045(6) 0.122(7) 0.088(7) 0.036(5) 0.013(5) 0.001(5)
C105 0.057(6) 0.109(7) 0.091(7) 0.040(5) 0.018(5) 0.002(5)
C106 0.055(6) 0.057(5) 0.087(7) 0.022(4) 0.010(5) -0.005(4)
C107 0.037(4) 0.034(4) 0.050(4) 0.003(3) 0.007(3) -0.002(3)
C108 0.050(5) 0.033(4) 0.060(5) 0.006(4) 0.014(4) -0.001(3)
C109 0.052(5) 0.035(5) 0.084(6) 0.006(4) 0.024(4) 0.000(4)
C110 0.043(5) 0.042(5) 0.093(6) -0.008(4) 0.019(4) 0.002(4)
C111 0.041(5) 0.044(5) 0.081(6) -0.009(4) 0.009(4) 0.006(4)
C112 0.040(4) 0.042(5) 0.059(5) -0.002(4) 0.008(3) 0.000(3)
C113 0.028(4) 0.028(4) 0.077(5) 0.006(3) 0.005(3) -0.006(3)
C114 0.043(5) 0.032(4) 0.088(5) 0.001(4) 0.019(4) -0.006(3)
C115 0.061(6) 0.038(5) 0.110(7) 0.000(4) 0.025(5) 0.003(4)
C116 0.051(6) 0.041(5) 0.128(7) 0.009(5) 0.019(5) -0.004(4)
C117 0.058(6) 0.040(5) 0.123(7) 0.015(5) 0.007(5) 0.013(4)
C118 0.043(5) 0.045(5) 0.098(6) 0.012(4) 0.000(4) 0.003(4)
B4 0.036(4) 0.032(4) 0.057(5) 0.004(3) 0.000(3) -0.002(3)
N26A 0.038(3) 0.034(3) 0.052(2) 0.0088(19) 0.012(2) 0.0147(19)
C70A 0.038(3) 0.034(3) 0.052(2) 0.0088(19) 0.012(2) 0.0147(19)
C69A 0.038(3) 0.034(3) 0.052(2) 0.0088(19) 0.012(2) 0.0147(19)
C68A 0.038(3) 0.034(3) 0.052(2) 0.0088(19) 0.012(2) 0.0147(19)
C67A 0.038(3) 0.034(3) 0.052(2) 0.0088(19) 0.012(2) 0.0147(19)
C66A 0.038(3) 0.034(3) 0.052(2) 0.0088(19) 0.012(2) 0.0147(19)
N1S 0.072(4) 0.075(4) 0.083(5) 0.004(4) 0.018(4) 0.012(3)
C1S 0.072(4) 0.075(4) 0.083(5) 0.004(4) 0.018(4) 0.012(3)
C2S 0.072(4) 0.075(4) 0.083(5) 0.004(4) 0.018(4) 0.012(3)
N2S 0.099(7) 0.090(5) 0.125(8) 0.000(5) 0.004(4) 0.014(5)
C3S 0.099(7) 0.090(5) 0.125(8) 0.000(5) 0.004(4) 0.014(5)
C4S 0.099(7) 0.090(5) 0.125(8) 0.000(5) 0.004(4) 0.014(5)
N4S 0.031(6) 0.037(5) 0.064(8) -0.007(5) -0.010(4) -0.007(4)
C7S 0.031(6) 0.037(5) 0.064(8) -0.007(5) -0.010(4) -0.007(4)
C8S 0.031(6) 0.037(5) 0.064(8) -0.007(5) -0.010(4) -0.007(4)
N3S 0.044(5) 0.046(6) 0.045(7) -0.001(4) 0.005(5) 0.006(5)
C5S 0.044(5) 0.046(6) 0.045(7) -0.001(4) 0.005(5) 0.006(5)
C6S 0.044(5) 0.046(6) 0.045(7) -0.001(4) 0.005(5) 0.006(5)
N5S 0.036(8) 0.105(11) 0.152(16) -0.093(11) -0.005(7) -0.005(7)
C9S 0.036(8) 0.105(11) 0.152(16) -0.093(11) -0.005(7) -0.005(7)
C10S 0.036(8) 0.105(11) 0.152(16) -0.093(11) -0.005(7) -0.005(7)
N6S' 0.098(6) 0.156(10) 0.212(11) 0.021(7) -0.027(6) -0.021(6)
C11A 0.098(6) 0.156(10) 0.212(11) 0.021(7) -0.027(6) -0.021(6)
C12A 0.098(6) 0.156(10) 0.212(11) 0.021(7) -0.027(6) -0.021(6)
N7S 0.098(6) 0.156(10) 0.212(11) 0.021(7) -0.027(6) -0.021(6)
C13S 0.098(6) 0.156(10) 0.212(11) 0.021(7) -0.027(6) -0.021(6)
C14S 0.098(6) 0.156(10) 0.212(11) 0.021(7) -0.027(6) -0.021(6)
N3S' 0.098(6) 0.156(10) 0.212(11) 0.021(7) -0.027(6) -0.021(6)
C5S' 0.098(6) 0.156(10) 0.212(11) 0.021(7) -0.027(6) -0.021(6)
C6S' 0.098(6) 0.156(10) 0.212(11) 0.021(7) -0.027(6) -0.021(6)
N6S 0.098(6) 0.156(10) 0.212(11) 0.021(7) -0.027(6) -0.021(6)
C11S 0.098(6) 0.156(10) 0.212(11) 0.021(7) -0.027(6) -0.021(6)
C12S 0.098(6) 0.156(10) 0.212(11) 0.021(7) -0.027(6) -0.021(6)
O1S 0.35(6) 0.38(6) 0.10(2) -0.05(3) -0.06(3) 0.20(5)
O2S 0.35(6) 0.38(6) 0.10(2) -0.05(3) -0.06(3) 0.20(5)

loop_
_atom_type_symbol
_atom_type_description
_atom_type_scat_dispersion_real
_atom_type_scat_dispersion_imag
_atom_type_scat_source
C C 0.0033 0.0016 'International Tables Vol C Tables 4.2.6.8 and 6.1.1.4'
H H 0.0000 0.0000 'International Tables Vol C Tables 4.2.6.8 and 6.1.1.4'
B B 0.0013 0.0007 'International Tables Vol C Tables 4.2.6.8 and 6.1.1.4'
Co Co 0.3494 0.9721 'International Tables Vol C Tables 4.2.6.8 and 6.1.1.4'
Fe Fe 0.3463 0.8444 'International Tables Vol C Tables 4.2.6.8 and 6.1.1.4'
N N 0.0061 0.0033 'International Tables Vol C Tables 4.2.6.8 and 6.1.1.4'
O O 0.0106 0.0060 'International Tables Vol C Tables 4.2.6.8 and 6.1.1.4'

loop_
_geom_angle_atom_site_label_1
_geom_angle_atom_site_label_2
_geom_angle_atom_site_label_3
_geom_angle
N1 Co1 N4 97.1(2)
N1 Co1 N19 91.1(2)
N4 Co1 N19 166.8(3)
N1 Co1 N22 167.2(3)
N4 Co1 N22 90.6(2)
N19 Co1 N22 83.4(2)
N1 Co1 N21 92.2(3)
N4 Co1 N21 88.2(2)
N19 Co1 N21 101.9(3)
N22 Co1 N21 77.8(3)
N1 Co1 N20 90.6(2)
N4 Co1 N20 92.5(3)
N19 Co1 N20 77.1(3)
N22 Co1 N20 99.3(3)
N21 Co1 N20 177.0(3)
N26A Co2 N2 89.8(9)
N26A Co2 N5 173.2(10)
N2 Co2 N5 96.0(2)
N26A Co2 N24 86.3(12)
N2 Co2 N24 92.9(2)
N5 Co2 N24 89.9(3)
N26A Co2 N23 82.7(9)
N2 Co2 N23 168.1(3)
N5 Co2 N23 91.0(2)
N24 Co2 N23 77.5(2)
N26A Co2 N25 91.9(12)
N2 Co2 N25 87.0(2)
N5 Co2 N25 91.9(3)
N24 Co2 N25 178.2(3)
N23 Co2 N25 102.4(2)
N2 Co2 N26 91.9(3)
N5 Co2 N26 164.2(3)
N24 Co2 N26 103.4(4)
N23 Co2 N26 83.7(3)
N25 Co2 N26 74.8(3)
C1 Fe1 C2 85.5(3)
C1 Fe1 C3 87.4(3)
C2 Fe1 C3 86.5(3)
C1 Fe1 N8 93.9(3)
C2 Fe1 N8 92.1(3)
C3 Fe1 N8 177.9(3)
C1 Fe1 N12 93.4(3)
C2 Fe1 N12 178.3(3)
C3 Fe1 N12 92.1(3)
N8 Fe1 N12 89.4(2)
C1 Fe1 N10 175.8(3)
C2 Fe1 N10 92.4(3)
C3 Fe1 N10 88.8(3)
N8 Fe1 N10 89.8(3)
N12 Fe1 N10 88.6(2)
C4 Fe2 C5 85.5(3)
C4 Fe2 C6 85.8(3)
C5 Fe2 C6 88.4(3)
C4 Fe2 N14 93.2(3)
C5 Fe2 N14 92.9(3)
C6 Fe2 N14 178.3(3)
C4 Fe2 N18 95.1(3)
C5 Fe2 N18 177.5(3)
C6 Fe2 N18 89.3(3)
N14 Fe2 N18 89.5(3)
C4 Fe2 N16 175.5(3)
C5 Fe2 N16 92.0(3)
C6 Fe2 N16 90.4(3)
N14 Fe2 N16 90.7(3)
N18 Fe2 N16 87.3(3)
C1 N1 Co1 170.8(6)
C2 N2 Co2 174.1(6)
C4 N4 Co1 174.4(6)
C5 N5 Co2 172.9(6)
C9 N7 N8 110.1(7)
C9 N7 B1 131.0(7)
N8 N7 B1 118.9(6)
N7 N8 C7 105.9(6)
N7 N8 Fe1 117.4(5)
C7 N8 Fe1 136.3(5)
C13 N9 N10 110.3(7)
C13 N9 B1 130.4(8)
N10 N9 B1 119.3(7)
C11 N10 N9 107.0(7)
C11 N10 Fe1 135.4(6)
N9 N10 Fe1 117.1(5)
C17 N11 N12 111.0(6)
C17 N11 B1 130.6(7)
N12 N11 B1 117.9(6)
N11 N12 C15 105.6(6)
N11 N12 Fe1 118.6(4)
C15 N12 Fe1 135.8(5)
C21 N13 N14 110.8(8)
C21 N13 B2 130.3(8)
N14 N13 B2 118.9(7)
C19 N14 N13 106.6(6)
C19 N14 Fe2 134.9(6)
N13 N14 Fe2 118.3(5)
C25 N15 N16 111.0(8)
C25 N15 B2 130.9(9)
N16 N15 B2 117.8(8)
N15 N16 C23 105.0(7)
N15 N16 Fe2 118.9(6)
C23 N16 Fe2 136.0(6)
C29 N17 N18 109.2(8)
C29 N17 B2 131.0(9)
N18 N17 B2 119.4(8)
C27 N18 N17 107.0(8)
C27 N18 Fe2 135.8(7)
N17 N18 Fe2 116.4(6)
C31 N19 C35 118.3(7)
C31 N19 Co1 126.1(6)
C35 N19 Co1 115.6(6)
C40 N20 C36 119.1(7)
C40 N20 Co1 124.0(6)
C36 N20 Co1 116.9(6)
C45 N21 C41 118.9(7)
C45 N21 Co1 116.1(6)
C41 N21 Co1 124.7(5)
C50 N22 C46 117.9(8)
C50 N22 Co1 126.1(6)
C46 N22 Co1 115.7(6)
C51 N23 C55 118.3(7)
C51 N23 Co2 124.7(5)
C55 N23 Co2 116.6(5)
C56 N24 C60 119.1(7)
C56 N24 Co2 116.7(5)
C60 N24 Co2 124.1(5)
C61 N25 C65 116.5(7)
C61 N25 Co2 125.5(5)
C65 N25 Co2 117.6(6)
C70 N26 C66 120.7(11)
C70 N26 Co2 123.8(8)
C66 N26 Co2 115.2(8)
N1 C1 Fe1 176.9(7)
N2 C2 Fe1 175.2(7)
N3 C3 Fe1 178.0(7)
N4 C4 Fe2 174.2(7)
N5 C5 Fe2 176.0(7)
N6 C6 Fe2 174.1(8)
N8 C7 C8 108.8(7)
N8 C7 C10 122.7(7)
C8 C7 C10 128.4(7)
C9 C8 C7 106.6(8)
C9 C8 H8 126.7
C7 C8 H8 126.7
N7 C9 C8 108.5(8)
N7 C9 H9 125.7
C8 C9 H9 125.7
C7 C10 H10A 109.5
C7 C10 H10B 109.5
H10A C10 H10B 109.5
C7 C10 H10C 109.5
H10A C10 H10C 109.5
H10B C10 H10C 109.5
N10 C11 C12 108.1(8)
N10 C11 C14 124.3(8)
C12 C11 C14 127.5(8)
C13 C12 C11 107.6(8)
C13 C12 H12 126.2
C11 C12 H12 126.2
N9 C13 C12 107.0(8)
N9 C13 H13 126.5
C12 C13 H13 126.5
C11 C14 H14A 109.5
C11 C14 H14B 109.5
H14A C14 H14B 109.5
C11 C14 H14C 109.5
H14A C14 H14C 109.5
H14B C14 H14C 109.5
N12 C15 C16 108.7(7)
N12 C15 C18 122.8(6)
C16 C15 C18 128.4(7)
C17 C16 C15 107.2(7)
C17 C16 H16 126.4
C15 C16 H16 126.4
N11 C17 C16 107.5(7)
N11 C17 H17 126.3
C16 C17 H17 126.3
C15 C18 H18A 109.5
C15 C18 H18B 109.5
H18A C18 H18B 109.5
C15 C18 H18C 109.5
H18A C18 H18C 109.5
H18B C18 H18C 109.5
N14 C19 C20 107.2(8)
N14 C19 C22 124.6(7)
C20 C19 C22 128.2(8)
C21 C20 C19 107.3(8)
C21 C20 H20 126.3
C19 C20 H20 126.3
N13 C21 C20 108.0(9)
N13 C21 H21 126.0
C20 C21 H21 126.0
C19 C22 H22A 109.5
C19 C22 H22B 109.5
H22A C22 H22B 109.5
C19 C22 H22C 109.5
H22A C22 H22C 109.5
H22B C22 H22C 109.5
N16 C23 C24 108.5(8)
N16 C23 C26 123.9(8)
C24 C23 C26 127.5(9)
C25 C24 C23 107.1(10)
C25 C24 H24 126.4
C23 C24 H24 126.4
N15 C25 C24 108.3(9)
N15 C25 H25 125.9
C24 C25 H25 125.9
C23 C26 H26A 109.5
C23 C26 H26B 109.5
H26A C26 H26B 109.5
C23 C26 H26C 109.5
H26A C26 H26C 109.5
H26B C26 H26C 109.5
N18 C27 C28 109.2(10)
N18 C27 C30 124.4(9)
C28 C27 C30 126.3(10)
C29 C28 C27 106.0(10)
C29 C28 H28 127.0
C27 C28 H28 127.0
N17 C29 C28 108.5(10)
N17 C29 H29 125.8
C28 C29 H29 125.8
C27 C30 H30A 109.5
C27 C30 H30B 109.5
H30A C30 H30B 109.5
C27 C30 H30C 109.5
H30A C30 H30C 109.5
H30B C30 H30C 109.5
N19 C31 C32 123.0(9)
N19 C31 H31 118.5
C32 C31 H31 118.5
C33 C32 C31 117.3(10)
C33 C32 H32 121.3
C31 C32 H32 121.3
C32 C33 C34 122.2(10)
C32 C33 H33 118.9
C34 C33 H33 118.9
C33 C34 C35 118.7(10)
C33 C34 H34 120.6
C35 C34 H34 120.6
N19 C35 C34 120.3(8)
N19 C35 C36 115.4(7)
C34 C35 C36 124.3(9)
N20 C36 C37 121.7(8)
N20 C36 C35 115.0(8)
C37 C36 C35 123.2(8)
C38 C37 C36 116.4(9)
C38 C37 H37 121.8
C36 C37 H37 121.8
C39 C38 C37 121.3(10)
C39 C38 H38 119.4
C37 C38 H38 119.4
C38 C39 C40 119.0(10)
C38 C39 H39 120.5
C40 C39 H39 120.5
N20 C40 C39 122.5(9)
N20 C40 H40 118.8
C39 C40 H40 118.8
N21 C41 C42 121.9(9)
N21 C41 H41 119.0
C42 C41 H41 119.0
C43 C42 C41 118.2(10)
C43 C42 H42 120.9
C41 C42 H42 120.9
C42 C43 C44 119.9(10)
C42 C43 H43 120.0
C44 C43 H43 120.0
C43 C44 C45 119.7(9)
C43 C44 H44 120.2
C45 C44 H44 120.2
N21 C45 C44 121.4(9)
N21 C45 C46 115.4(7)
C44 C45 C46 123.2(8)
N22 C46 C47 121.5(9)
N22 C46 C45 114.3(7)
C47 C46 C45 124.2(9)
C48 C47 C46 118.7(11)
C48 C47 H47 120.7
C46 C47 H47 120.7
C47 C48 C49 121.2(11)
C47 C48 H48 119.4
C49 C48 H48 119.4
C48 C49 C50 116.8(11)
C48 C49 H49 121.6
C50 C49 H49 121.6
N22 C50 C49 123.9(11)
N22 C50 H50 118.0
C49 C50 H50 118.0
N23 C51 C52 123.0(8)
N23 C51 H51 118.5
C52 C51 H51 118.5
C51 C52 C53 118.8(8)
C51 C52 H52 120.6
C53 C52 H52 120.6
C52 C53 C54 118.7(8)
C52 C53 H53 120.7
C54 C53 H53 120.7
C55 C54 C53 119.3(8)
C55 C54 H54 120.3
C53 C54 H54 120.3
N23 C55 C54 121.8(7)
N23 C55 C56 114.0(7)
C54 C55 C56 124.1(8)
N24 C56 C57 122.0(9)
N24 C56 C55 114.9(7)
C57 C56 C55 122.9(10)
N24 C56 C57A 118(4)
C55 C56 C57A 125(4)
C56 C57 C58 119.0(14)
C56 C57 H57 120.5
C58 C57 H57 120.5
C59 C58 C57 117.1(12)
C59 C58 H58 121.5
C57 C58 H58 121.5
C58A C57A C56 108(8)
C58A C57A H57A 126.2
C56 C57A H57A 126.1
C59 C58A C57A 115(9)
C59 C58A H58A 122.8
C57A C58A H58A 122.7
C58A C59 C60 110(4)
C60 C59 C58 120.8(9)
C60 C59 H59 119.6
C58 C59 H59 119.6
N24 C60 C59 121.5(8)
N24 C60 H60 119.3
C59 C60 H60 119.3
N25 C61 C62 123.6(8)
N25 C61 H61 118.2
C62 C61 H61 118.2
C63 C62 C61 120.5(10)
C63 C62 H62 119.8
C61 C62 H62 119.8
C64 C63 C62 116.5(10)
C64 C63 H63 121.7
C62 C63 H63 121.7
C63 C64 C65 121.7(9)
C63 C64 H64 119.2
C65 C64 H64 119.2
N25 C65 C64 121.1(9)
N25 C65 C66 115.9(9)
C64 C65 C66 122.9(9)
N25 C65 C66A 97.6(14)
C64 C65 C66A 140.8(15)
N26 C66 C65 116.2(9)
N26 C66 C67 119.5(11)
C65 C66 C67 124.1(11)
C68 C67 C66 120.3(11)
C68 C67 H67 119.8
C66 C67 H67 119.8
C67 C68 C69 120.3(12)
C67 C68 H68 119.9
C69 C68 H68 119.9
C68 C69 C70 117.9(14)
C68 C69 H69 121.0
C70 C69 H69 121.0
N26 C70 C69 121.1(12)
N26 C70 H70 119.4
C69 C70 H70 119.4
N9 B1 N11 107.8(7)
N9 B1 N7 108.5(7)
N11 B1 N7 108.0(7)
N9 B1 H1 110.6
N11 B1 H1 111.0
N7 B1 H1 110.9
N15 B2 N13 111.1(8)
N15 B2 N17 107.6(8)
N13 B2 N17 105.3(9)
N15 B2 H2 111.6
N13 B2 H2 111.2
N17 B2 H2 109.8
C72 C71 C76 114.8(7)
C72 C71 B3 123.7(7)
C76 C71 B3 121.1(7)
C73 C72 C71 122.9(8)
C73 C72 H72 118.6
C71 C72 H72 118.6
C74 C73 C72 120.0(9)
C74 C73 H73 120.0
C72 C73 H73 120.0
C75 C74 C73 119.3(8)
C75 C74 H74 120.3
C73 C74 H74 120.3
C74 C75 C76 119.7(8)
C74 C75 H75 120.1
C76 C75 H75 120.1
C75 C76 C71 123.2(8)
C75 C76 H76 118.4
C71 C76 H76 118.4
C78 C77 C82 113.8(7)
C78 C77 B3 122.7(7)
C82 C77 B3 123.0(7)
C79 C78 C77 123.6(8)
C79 C78 H78 118.2
C77 C78 H78 118.2
C78 C79 C80 119.5(9)
C78 C79 H79 120.2
C80 C79 H79 120.2
C81 C80 C79 120.8(9)
C81 C80 H80 119.6
C79 C80 H80 119.6
C80 C81 C82 117.7(9)
C80 C81 H81 121.1
C82 C81 H81 121.1
C81 C82 C77 124.5(9)
C81 C82 H82 117.8
C77 C82 H82 117.8
C84 C83 C88 114.8(7)
C84 C83 B3 122.9(7)
C88 C83 B3 121.7(7)
C85 C84 C83 124.5(8)
C85 C84 H84 117.8
C83 C84 H84 117.8
C86 C85 C84 120.0(8)
C86 C85 H85 120.0
C84 C85 H85 120.0
C85 C86 C87 119.6(8)
C85 C86 H86 120.2
C87 C86 H86 120.2
C86 C87 C88 119.4(8)
C86 C87 H87 120.3
C88 C87 H87 120.3
C83 C88 C87 121.6(8)
C83 C88 H88 119.2
C87 C88 H88 119.2
C90 C89 C93 115.5(8)
C90 C89 B3 123.6(7)
C93 C89 B3 120.4(7)
C91 C90 C89 122.5(8)
C91 C90 H90 118.8
C89 C90 H90 118.8
C90 C91 C92 119.9(9)
C90 C91 H91 120.0
C92 C91 H91 120.0
C94 C92 C91 119.0(9)
C94 C92 H92 120.5
C91 C92 H92 120.5
C94 C93 C89 121.6(8)
C94 C93 H93 119.2
C89 C93 H93 119.2
C92 C94 C93 121.5(9)
C92 C94 H94 119.2
C93 C94 H94 119.2
C89 B3 C83 103.7(6)
C89 B3 C71 113.4(7)
C83 B3 C71 111.5(6)
C89 B3 C77 113.9(7)
C83 B3 C77 113.1(6)
C71 B3 C77 101.7(6)
C96 C95 C100 114.0(8)
C96 C95 B4 121.5(8)
C100 C95 B4 124.2(8)
C95 C96 C97 121.2(9)
C95 C96 H96 119.4
C97 C96 H96 119.4
C98 C97 C96 120.5(10)
C98 C97 H97 119.8
C96 C97 H97 119.8
C99 C98 C97 120.3(10)
C99 C98 H98 119.9
C97 C98 H98 119.9
C98 C99 C100 120.9(11)
C98 C99 H99 119.5
C100 C99 H99 119.5
C99 C100 C95 123.2(10)
C99 C100 H100 118.4
C95 C100 H100 118.4
C106 C101 C102 113.8(8)
C106 C101 B4 125.7(8)
C102 C101 B4 120.3(8)
C101 C102 C103 122.3(9)
C101 C102 H102 118.9
C103 C102 H102 118.9
C104 C103 C102 119.6(11)
C104 C103 H103 120.2
C102 C103 H103 120.2
C105 C104 C103 119.4(11)
C105 C104 H104 120.3
C103 C104 H104 120.3
C104 C105 C106 120.8(12)
C104 C105 H105 119.6
C106 C105 H105 119.6
C105 C106 C101 124.1(11)
C105 C106 H106 117.9
C101 C106 H106 117.9
C108 C107 C112 114.7(8)
C108 C107 B4 123.0(8)
C112 C107 B4 122.2(7)
C109 C108 C107 122.9(9)
C109 C108 H108 118.5
C107 C108 H108 118.5
C110 C109 C108 121.8(9)
C110 C109 H109 119.1
C108 C109 H109 119.1
C109 C110 C111 118.1(9)
C109 C110 H110 120.9
C111 C110 H110 120.9
C110 C111 C112 119.9(9)
C110 C111 H111 120.1
C112 C111 H111 120.1
C111 C112 C107 122.5(8)
C111 C112 H112 118.8
C107 C112 H112 118.8
C114 C113 C118 114.0(8)
C114 C113 B4 124.9(8)
C118 C113 B4 120.7(8)
C115 C114 C113 124.4(9)
C115 C114 H114 117.8
C113 C114 H114 117.8
C114 C115 C116 119.7(11)
C114 C115 H115 120.2
C116 C115 H115 120.2
C117 C116 C115 118.9(10)
C117 C116 H116 120.6
C115 C116 H116 120.6
C118 C117 C116 119.4(10)
C118 C117 H117 120.3
C116 C117 H117 120.3
C117 C118 C113 123.5(10)
C117 C118 H118 118.2
C113 C118 H118 118.2
C95 B4 C101 104.3(7)
C95 B4 C107 111.8(7)
C101 B4 C107 113.5(7)
C95 B4 C113 112.1(7)
C101 B4 C113 111.4(7)
C107 B4 C113 104.0(6)
C66A N26A C70A 122(3)
C66A N26A Co2 109(3)
C70A N26A Co2 128(3)
N26A C70A C69A 106(3)
N26A C70A H70A 127.2
C69A C70A H70A 127.3
C68A C69A C70A 136(5)
C68A C69A H69A 112.0
C70A C69A H69A 112.0
C69A C68A C67A 110(5)
C69A C68A H68A 125.1
C67A C68A H68A 125.1
C68A C67A C66A 125(4)
C68A C67A H67A 117.4
C66A C67A H67A 117.3
N26A C66A C67A 121(4)
N26A C66A C65 123(3)
C67A C66A C65 116(3)
N1S C1S C2S 175.8(13)
C1S C2S H2SA 109.5
C1S C2S H2SB 109.5
H2SA C2S H2SB 109.5
C1S C2S H2SC 109.5
H2SA C2S H2SC 109.5
H2SB C2S H2SC 109.5
N2S C3S C4S 175.5(16)
C3S C4S H4SA 109.5
C3S C4S H4SB 109.5
H4SA C4S H4SB 109.5
C3S C4S H4SC 109.5
H4SA C4S H4SC 109.5
H4SB C4S H4SC 109.5
N4S C7S C8S 173.7(18)
C7S C8S H8SA 109.5
C7S C8S H8SB 109.5
H8SA C8S H8SB 109.5
C7S C8S H8SC 109.5
H8SA C8S H8SC 109.5
H8SB C8S H8SC 109.5
N3S C5S C6S 171.9(19)
C5S C6S H6SA 109.5
C5S C6S H6SB 109.5
H6SA C6S H6SB 109.5
C5S C6S H6SC 109.5
H6SA C6S H6SC 109.5
H6SB C6S H6SC 109.5
N5S C9S C10S 166(2)
C9S C10S H10D 109.5
C9S C10S H10E 109.5
H10D C10S H10E 109.5
C9S C10S H10F 109.5
H10D C10S H10F 109.5
H10E C10S H10F 109.5
N6S' C11A C12A 147.1
C11A C12A H12A 109.5
C11A C12A H12B 109.5
H12A C12A H12B 109.5
C11A C12A H12C 109.5
H12A C12A H12C 109.5
H12B C12A H12C 109.5
N7S C13S C14S 146.7
C13S C14S H14D 109.5
C13S C14S H14E 109.5
H14D C14S H14E 109.5
C13S C14S H14F 109.5
H14D C14S H14F 109.5
H14E C14S H14F 109.5
N3S' C5S' C6S' 172.6
C5S' C6S' H6SD 109.5
C5S' C6S' H6SE 109.5
H6SD C6S' H6SE 109.5
C5S' C6S' H6SF 109.5
H6SD C6S' H6SF 109.5
H6SE C6S' H6SF 109.5
N6S C11S C12S 139.0
C11S C12S H12D 109.5
C11S C12S H12E 109.5
H12D C12S H12E 109.5
C11S C12S H12F 109.5
H12D C12S H12F 109.5
H12E C12S H12F 109.5

loop_
_geom_bond_atom_site_label_1
_geom_bond_atom_site_label_2
_geom_bond_distance
Co1 N1 2.036(7)
Co1 N4 2.038(7)
Co1 N19 2.069(7)
Co1 N22 2.073(7)
Co1 N21 2.075(6)
Co1 N20 2.089(7)
Co2 N26A 1.84(3)
Co2 N2 1.996(6)
Co2 N5 2.016(7)
Co2 N24 2.070(6)
Co2 N23 2.070(6)
Co2 N25 2.104(7)
Co2 N26 2.186(11)
Fe1 C1 1.905(8)
Fe1 C2 1.905(7)
Fe1 C3 1.920(8)
Fe1 N8 1.987(6)
Fe1 N12 1.998(6)
Fe1 N10 2.039(7)
Fe2 C4 1.913(9)
Fe2 C5 1.914(9)
Fe2 C6 1.929(8)
Fe2 N14 1.970(6)
Fe2 N18 2.030(7)
Fe2 N16 2.035(7)
N1 C1 1.154(9)
N2 C2 1.167(8)
N3 C3 1.152(9)
N4 C4 1.163(9)
N5 C5 1.156(9)
N6 C6 1.156(9)
N7 C9 1.341(10)
N7 N8 1.369(8)
N7 B1 1.556(11)
N8 C7 1.367(9)
N9 C13 1.344(10)
N9 N10 1.358(8)
N9 B1 1.509(12)
N10 C11 1.354(10)
N11 C17 1.329(9)
N11 N12 1.357(8)
N11 B1 1.556(11)
N12 C15 1.364(9)
N13 C21 1.333(11)
N13 N14 1.378(9)
N13 B2 1.564(13)
N14 C19 1.374(10)
N15 C25 1.344(12)
N15 N16 1.372(9)
N15 B2 1.499(14)
N16 C23 1.388(10)
N17 C29 1.346(11)
N17 N18 1.386(10)
N17 B2 1.568(14)
N18 C27 1.328(11)
N19 C31 1.342(10)
N19 C35 1.384(11)
N20 C40 1.331(10)
N20 C36 1.340(10)
N21 C45 1.327(10)
N21 C41 1.342(10)
N22 C50 1.343(11)
N22 C46 1.356(10)
N23 C51 1.330(9)
N23 C55 1.348(9)
N24 C56 1.337(10)
N24 C60 1.350(9)
N25 C61 1.318(10)
N25 C65 1.376(10)
N26 C70 1.311(15)
N26 C66 1.362(13)
C7 C8 1.391(11)
C7 C10 1.477(11)
C8 C9 1.359(11)
C8 H8 0.9500
C9 H9 0.9500
C10 H10A 0.9800
C10 H10B 0.9800
C10 H10C 0.9800
C11 C12 1.383(11)
C11 C14 1.480(12)
C12 C13 1.369(11)
C12 H12 0.9500
C13 H13 0.9500
C14 H14A 0.9800
C14 H14B 0.9800
C14 H14C 0.9800
C15 C16 1.374(10)
C15 C18 1.504(10)
C16 C17 1.362(10)
C16 H16 0.9500
C17 H17 0.9500
C18 H18A 0.9800
C18 H18B 0.9800
C18 H18C 0.9800
C19 C20 1.416(11)
C19 C22 1.467(11)
C20 C21 1.371(13)
C20 H20 0.9500
C21 H21 0.9500
C22 H22A 0.9800
C22 H22B 0.9800
C22 H22C 0.9800
C23 C24 1.398(12)
C23 C26 1.460(11)
C24 C25 1.355(13)
C24 H24 0.9500
C25 H25 0.9500
C26 H26A 0.9800
C26 H26B 0.9800
C26 H26C 0.9800
C27 C28 1.413(13)
C27 C30 1.446(13)
C28 C29 1.364(14)
C28 H28 0.9500
C29 H29 0.9500
C30 H30A 0.9800
C30 H30B 0.9800
C30 H30C 0.9800
C31 C32 1.409(12)
C31 H31 0.9500
C32 C33 1.361(13)
C32 H32 0.9500
C33 C34 1.361(13)
C33 H33 0.9500
C34 C35 1.411(11)
C34 H34 0.9500
C35 C36 1.429(12)
C36 C37 1.417(12)
C37 C38 1.399(13)
C37 H37 0.9500
C38 C39 1.334(13)
C38 H38 0.9500
C39 C40 1.384(12)
C39 H39 0.9500
C40 H40 0.9500
C41 C42 1.414(12)
C41 H41 0.9500
C42 C43 1.348(13)
C42 H42 0.9500
C43 C44 1.370(14)
C43 H43 0.9500
C44 C45 1.390(12)
C44 H44 0.9500
C45 C46 1.469(12)
C46 C47 1.395(12)
C47 C48 1.367(14)
C47 H47 0.9500
C48 C49 1.378(15)
C48 H48 0.9500
C49 C50 1.386(13)
C49 H49 0.9500
C50 H50 0.9500
C51 C52 1.369(11)
C51 H51 0.9500
C52 C53 1.383(12)
C52 H52 0.9500
C53 C54 1.379(11)
C53 H53 0.9500
C54 C55 1.375(11)
C54 H54 0.9500
C55 C56 1.478(10)
C56 C57 1.359(18)
C56 C57A 1.50(11)
C57 C58 1.429(18)
C57 H57 0.9500
C58 C59 1.370(18)
C58 H58 0.9500
C57A C58A 1.56(13)
C57A H57A 0.9500
C58A C59 1.20(9)
C58A H58A 0.9500
C59 C60 1.362(12)
C59 H59 0.9500
C60 H60 0.9500
C61 C62 1.385(11)
C61 H61 0.9500
C62 C63 1.371(12)
C62 H62 0.9500
C63 C64 1.358(13)
C63 H63 0.9500
C64 C65 1.386(12)
C64 H64 0.9500
C65 C66 1.401(14)
C65 C66A 1.91(5)
C66 C67 1.406(15)
C67 C68 1.347(15)
C67 H67 0.9500
C68 C69 1.374(19)
C68 H68 0.9500
C69 C70 1.433(18)
C69 H69 0.9500
C70 H70 0.9500
B1 H1 1.0008
B2 H2 1.0018
C71 C72 1.396(11)
C71 C76 1.408(11)
C71 B3 1.643(11)
C72 C73 1.396(10)
C72 H72 0.9500
C73 C74 1.396(12)
C73 H73 0.9500
C74 C75 1.367(11)
C74 H74 0.9500
C75 C76 1.405(10)
C75 H75 0.9500
C76 H76 0.9500
C77 C78 1.392(10)
C77 C82 1.404(11)
C77 B3 1.652(11)
C78 C79 1.359(10)
C78 H78 0.9500
C79 C80 1.393(12)
C79 H79 0.9500
C80 C81 1.353(12)
C80 H80 0.9500
C81 C82 1.391(11)
C81 H81 0.9500
C82 H82 0.9500
C83 C84 1.392(10)
C83 C88 1.415(10)
C83 B3 1.625(12)
C84 C85 1.381(11)
C84 H84 0.9500
C85 C86 1.365(11)
C85 H85 0.9500
C86 C87 1.397(11)
C86 H86 0.9500
C87 C88 1.424(11)
C87 H87 0.9500
C88 H88 0.9500
C89 C90 1.390(11)
C89 C93 1.421(11)
C89 B3 1.627(12)
C90 C91 1.388(12)
C90 H90 0.9500
C91 C92 1.397(13)
C91 H91 0.9500
C92 C94 1.348(13)
C92 H92 0.9500
C93 C94 1.381(12)
C93 H93 0.9500
C94 H94 0.9500
C95 C96 1.415(11)
C95 C100 1.427(11)
C95 B4 1.622(12)
C96 C97 1.413(12)
C96 H96 0.9500
C97 C98 1.360(14)
C97 H97 0.9500
C98 C99 1.340(14)
C98 H98 0.9500
C99 C100 1.366(12)
C99 H99 0.9500
C100 H100 0.9500
C101 C106 1.389(12)
C101 C102 1.408(12)
C101 B4 1.628(13)
C102 C103 1.418(12)
C102 H102 0.9500
C103 C104 1.368(14)
C103 H103 0.9500
C104 C105 1.352(15)
C104 H104 0.9500
C105 C106 1.374(13)
C105 H105 0.9500
C106 H106 0.9500
C107 C108 1.390(11)
C107 C112 1.406(11)
C107 B4 1.635(12)
C108 C109 1.383(11)
C108 H108 0.9500
C109 C110 1.350(12)
C109 H109 0.9500
C110 C111 1.397(12)
C110 H110 0.9500
C111 C112 1.401(11)
C111 H111 0.9500
C112 H112 0.9500
C113 C114 1.400(12)
C113 C118 1.422(12)
C113 B4 1.643(12)
C114 C115 1.385(12)
C114 H114 0.9500
C115 C116 1.404(14)
C115 H115 0.9500
C116 C117 1.400(14)
C116 H116 0.9500
C117 C118 1.397(12)
C117 H117 0.9500
C118 H118 0.9500
N26A C66A 1.34(4)
N26A C70A 1.39(5)
C70A C69A 1.48(5)
C70A H70A 0.9500
C69A C68A 1.25(6)
C69A H69A 0.9500
C68A C67A 1.31(6)
C68A H68A 0.9500
C67A C66A 1.34(5)
C67A H67A 0.9500
N1S C1S 1.149(9)
C1S C2S 1.444(10)
C2S H2SA 0.9800
C2S H2SB 0.9800
C2S H2SC 0.9800
N2S C3S 1.145(10)
C3S C4S 1.426(11)
C4S H4SA 0.9800
C4S H4SB 0.9800
C4S H4SC 0.9800
N4S C7S 1.127(12)
C7S C8S 1.418(12)
C8S H8SA 0.9800
C8S H8SB 0.9800
C8S H8SC 0.9800
N3S C5S 1.152(11)
C5S C6S 1.438(12)
C6S H6SA 0.9800
C6S H6SB 0.9800
C6S H6SC 0.9800
N5S C9S 1.208(13)
C9S C10S 1.494(13)
C10S H10D 0.9800
C10S H10E 0.9800
C10S H10F 0.9800
N6S' C11A 1.1765
C11A C12A 1.4927
C12A H12A 0.9800
C12A H12B 0.9800
C12A H12C 0.9800
N7S C13S 1.1705
C13S C14S 1.5006
C14S H14D 0.9800
C14S H14E 0.9800
C14S H14F 0.9800
N3S' C5S' 1.1883
C5S' C6S' 1.4727
C6S' H6SD 0.9800
C6S' H6SE 0.9800
C6S' H6SF 0.9800
N6S C11S 1.1873
C11S C12S 1.5094
C12S H12D 0.9800
C12S H12E 0.9800
C12S H12F 0.9800

loop_
_geom_torsion_atom_site_label_1
_geom_torsion_atom_site_label_2
_geom_torsion_atom_site_label_3
_geom_torsion_atom_site_label_4
_geom_torsion
C9 N7 N8 C7 -0.3(8)
B1 N7 N8 C7 -178.6(7)
C9 N7 N8 Fe1 -174.6(5)
B1 N7 N8 Fe1 7.1(9)
C13 N9 N10 C11 0.1(8)
B1 N9 N10 C11 179.2(6)
C13 N9 N10 Fe1 -173.3(5)
B1 N9 N10 Fe1 5.8(8)
C17 N11 N12 C15 -0.7(8)
B1 N11 N12 C15 -173.8(6)
C17 N11 N12 Fe1 177.8(5)
B1 N11 N12 Fe1 4.7(9)
C21 N13 N14 C19 -1.3(11)
B2 N13 N14 C19 177.1(8)
C21 N13 N14 Fe2 175.6(7)
B2 N13 N14 Fe2 -6.0(11)
C25 N15 N16 C23 1.8(9)
B2 N15 N16 C23 175.5(7)
C25 N15 N16 Fe2 179.9(6)
B2 N15 N16 Fe2 -6.4(10)
C29 N17 N18 C27 -1.6(9)
B2 N17 N18 C27 -175.4(8)
C29 N17 N18 Fe2 170.0(6)
B2 N17 N18 Fe2 -3.8(10)
N7 N8 C7 C8 0.5(9)
Fe1 N8 C7 C8 173.2(6)
N7 N8 C7 C10 177.9(7)
Fe1 N8 C7 C10 -9.4(12)
N8 C7 C8 C9 -0.5(10)
C10 C7 C8 C9 -177.7(8)
N8 N7 C9 C8 0.0(10)
B1 N7 C9 C8 178.0(8)
C7 C8 C9 N7 0.3(10)
N9 N10 C11 C12 -1.0(8)
Fe1 N10 C11 C12 170.6(5)
N9 N10 C11 C14 175.2(7)
Fe1 N10 C11 C14 -13.2(12)
N10 C11 C12 C13 1.6(9)
C14 C11 C12 C13 -174.4(8)
N10 N9 C13 C12 0.9(8)
B1 N9 C13 C12 -178.1(7)
C11 C12 C13 N9 -1.5(9)
N11 N12 C15 C16 -0.6(8)
Fe1 N12 C15 C16 -178.7(5)
N11 N12 C15 C18 -179.0(7)
Fe1 N12 C15 C18 2.8(12)
N12 C15 C16 C17 1.7(9)
C18 C15 C16 C17 180.0(8)
N12 N11 C17 C16 1.8(9)
B1 N11 C17 C16 173.7(8)
C15 C16 C17 N11 -2.1(9)
N13 N14 C19 C20 1.4(10)
Fe2 N14 C19 C20 -174.8(7)
N13 N14 C19 C22 -178.1(8)
Fe2 N14 C19 C22 5.7(14)
N14 C19 C20 C21 -1.0(12)
C22 C19 C20 C21 178.5(10)
N14 N13 C21 C20 0.7(13)
B2 N13 C21 C20 -177.4(10)
C19 C20 C21 N13 0.2(13)
N15 N16 C23 C24 -1.0(9)
Fe2 N16 C23 C24 -178.5(6)
N15 N16 C23 C26 -179.4(8)
Fe2 N16 C23 C26 3.0(13)
N16 C23 C24 C25 -0.2(10)
C26 C23 C24 C25 178.2(9)
N16 N15 C25 C24 -2.0(11)
B2 N15 C25 C24 -174.6(9)
C23 C24 C25 N15 1.3(11)
N17 N18 C27 C28 0.8(9)
Fe2 N18 C27 C28 -168.4(6)
N17 N18 C27 C30 -176.7(8)
Fe2 N18 C27 C30 14.1(13)
N18 C27 C28 C29 0.2(10)
C30 C27 C28 C29 177.7(9)
N18 N17 C29 C28 1.7(10)
B2 N17 C29 C28 174.5(9)
C27 C28 C29 N17 -1.1(11)
C35 N19 C31 C32 -1.6(12)
Co1 N19 C31 C32 176.3(6)
N19 C31 C32 C33 0.6(13)
C31 C32 C33 C34 -0.9(14)
C32 C33 C34 C35 2.1(14)
C31 N19 C35 C34 2.9(11)
Co1 N19 C35 C34 -175.3(6)
C31 N19 C35 C36 -178.1(7)
Co1 N19 C35 C36 3.8(9)
C33 C34 C35 N19 -3.1(13)
C33 C34 C35 C36 177.9(8)
C40 N20 C36 C37 0.0(12)
Co1 N20 C36 C37 -177.0(6)
C40 N20 C36 C35 177.7(7)
Co1 N20 C36 C35 0.6(9)
N19 C35 C36 N20 -2.9(11)
C34 C35 C36 N20 176.1(7)
N19 C35 C36 C37 174.7(7)
C34 C35 C36 C37 -6.2(13)
N20 C36 C37 C38 -1.6(13)
C35 C36 C37 C38 -179.1(8)
C36 C37 C38 C39 2.9(14)
C37 C38 C39 C40 -2.6(16)
C36 N20 C40 C39 0.5(13)
Co1 N20 C40 C39 177.3(7)
C38 C39 C40 N20 0.8(16)
C45 N21 C41 C42 -0.4(12)
Co1 N21 C41 C42 172.7(7)
N21 C41 C42 C43 -0.2(14)
C41 C42 C43 C44 0.7(16)
C42 C43 C44 C45 -0.7(17)
C41 N21 C45 C44 0.5(12)
Co1 N21 C45 C44 -173.2(7)
C41 N21 C45 C46 -179.1(7)
Co1 N21 C45 C46 7.2(9)
C43 C44 C45 N21 0.1(14)
C43 C44 C45 C46 179.6(9)
C50 N22 C46 C47 1.1(11)
Co1 N22 C46 C47 -172.1(6)
C50 N22 C46 C45 -179.6(7)
Co1 N22 C46 C45 7.2(8)
N21 C45 C46 N22 -9.5(10)
C44 C45 C46 N22 170.9(8)
N21 C45 C46 C47 169.8(7)
C44 C45 C46 C47 -9.8(13)
N22 C46 C47 C48 -0.6(13)
C45 C46 C47 C48 -179.9(8)
C46 C47 C48 C49 0.9(15)
C47 C48 C49 C50 -1.6(15)
C46 N22 C50 C49 -2.0(12)
Co1 N22 C50 C49 170.5(7)
C48 C49 C50 N22 2.2(14)
C55 N23 C51 C52 -2.1(12)
Co2 N23 C51 C52 -175.0(6)
N23 C51 C52 C53 1.6(13)
C51 C52 C53 C54 -0.2(14)
C52 C53 C54 C55 -0.7(14)
C51 N23 C55 C54 1.1(12)
Co2 N23 C55 C54 174.7(7)
C51 N23 C55 C56 179.1(7)
Co2 N23 C55 C56 -7.4(10)
C53 C54 C55 N23 0.2(14)
C53 C54 C55 C56 -177.5(9)
C60 N24 C56 C57 8.4(16)
Co2 N24 C56 C57 -174.6(11)
C60 N24 C56 C55 -177.2(8)
Co2 N24 C56 C55 -0.2(11)
C60 N24 C56 C57A -14(6)
Co2 N24 C56 C57A 163(5)
N23 C55 C56 N24 5.0(12)
C54 C55 C56 N24 -177.1(9)
N23 C55 C56 C57 179.3(12)
C54 C55 C56 C57 -2.9(18)
N23 C55 C56 C57A -157(6)
C54 C55 C56 C57A 21(6)
N24 C56 C57 C58 -9(2)
C55 C56 C57 C58 177.5(11)
C57A C56 C57 C58 75(14)
C56 C57 C58 C59 3(2)
N24 C56 C57A C58A -4(9)
C57 C56 C57A C58A -111(17)
C55 C56 C57A C58A 158(6)
C56 C57A C58A C59 45(11)
C57A C58A C59 C60 -63(11)
C57A C58A C59 C58 51(9)
C57 C58 C59 C58A -85(6)
C57 C58 C59 C60 2(2)
C56 N24 C60 C59 -3.1(14)
Co2 N24 C60 C59 -179.9(8)
C58A C59 C60 N24 44(7)
C58 C59 C60 N24 -1.8(19)
C65 N25 C61 C62 0.8(11)
Co2 N25 C61 C62 -171.9(6)
N25 C61 C62 C63 -0.2(12)
C61 C62 C63 C64 1.3(12)
C62 C63 C64 C65 -3.0(13)
C61 N25 C65 C64 -2.4(10)
Co2 N25 C65 C64 170.8(6)
C61 N25 C65 C66 -179.3(7)
Co2 N25 C65 C66 -6.0(9)
C61 N25 C65 C66A -176.3(13)
Co2 N25 C65 C66A -3.0(13)
C63 C64 C65 N25 3.7(13)
C63 C64 C65 C66 -179.7(9)
C63 C64 C65 C66A 174(2)
C70 N26 C66 C65 -178.6(9)
Co2 N26 C66 C65 -4.3(10)
C70 N26 C66 C67 -3.5(14)
Co2 N26 C66 C67 170.8(8)
N25 C65 C66 N26 6.7(11)
C64 C65 C66 N26 -170.1(8)
C66A C65 C66 N26 -3(4)
N25 C65 C66 C67 -168.2(9)
C64 C65 C66 C67 15.0(14)
C66A C65 C66 C67 -178(5)
N26 C66 C67 C68 1.8(14)
C65 C66 C67 C68 176.5(9)
C66 C67 C68 C69 -0.8(15)
C67 C68 C69 C70 1.5(16)
C66 N26 C70 C69 4.2(15)
Co2 N26 C70 C69 -169.6(8)
C68 C69 C70 N26 -3.2(16)
C13 N9 B1 N11 116.3(8)
N10 N9 B1 N11 -62.6(9)
C13 N9 B1 N7 -127.0(8)
N10 N9 B1 N7 54.1(9)
C17 N11 B1 N9 -114.9(9)
N12 N11 B1 N9 56.6(9)
C17 N11 B1 N7 128.1(8)
N12 N11 B1 N7 -60.4(9)
C9 N7 B1 N9 119.0(9)
N8 N7 B1 N9 -63.0(9)
C9 N7 B1 N11 -124.4(9)
N8 N7 B1 N11 53.5(9)
C25 N15 B2 N13 -128.3(10)
N16 N15 B2 N13 59.4(11)
C25 N15 B2 N17 116.9(11)
N16 N15 B2 N17 -55.4(10)
C21 N13 B2 N15 124.6(12)
N14 N13 B2 N15 -53.4(12)
C21 N13 B2 N17 -119.2(12)
N14 N13 B2 N17 62.8(11)
C29 N17 B2 N15 -109.7(11)
N18 N17 B2 N15 62.6(10)
C29 N17 B2 N13 131.8(9)
N18 N17 B2 N13 -56.0(10)
C76 C71 C72 C73 0.4(11)
B3 C71 C72 C73 172.5(7)
C71 C72 C73 C74 -2.2(12)
C72 C73 C74 C75 3.2(12)
C73 C74 C75 C76 -2.5(12)
C74 C75 C76 C71 0.7(12)
C72 C71 C76 C75 0.4(11)
B3 C71 C76 C75 -172.0(7)
C82 C77 C78 C79 -0.9(10)
B3 C77 C78 C79 171.0(7)
C77 C78 C79 C80 1.2(11)
C78 C79 C80 C81 -1.1(12)
C79 C80 C81 C82 0.6(12)
C80 C81 C82 C77 -0.3(12)
C78 C77 C82 C81 0.4(11)
B3 C77 C82 C81 -171.4(7)
C88 C83 C84 C85 0.7(12)
B3 C83 C84 C85 -170.7(7)
C83 C84 C85 C86 -0.2(13)
C84 C85 C86 C87 -0.1(13)
C85 C86 C87 C88 0.0(13)
C84 C83 C88 C87 -0.8(11)
B3 C83 C88 C87 170.7(7)
C86 C87 C88 C83 0.5(13)
C93 C89 C90 C91 -0.3(13)
B3 C89 C90 C91 172.1(8)
C89 C90 C91 C92 0.1(15)
C90 C91 C92 C94 -1.3(16)
C90 C89 C93 C94 1.6(13)
B3 C89 C93 C94 -171.0(9)
C91 C92 C94 C93 2.7(17)
C89 C93 C94 C92 -2.9(16)
C90 C89 B3 C83 -86.3(9)
C93 C89 B3 C83 85.7(9)
C90 C89 B3 C71 34.8(11)
C93 C89 B3 C71 -153.3(7)
C90 C89 B3 C77 150.4(8)
C93 C89 B3 C77 -37.6(11)
C84 C83 B3 C89 79.9(8)
C88 C83 B3 C89 -90.9(8)
C84 C83 B3 C71 -42.5(10)
C88 C83 B3 C71 146.7(7)
C84 C83 B3 C77 -156.3(7)
C88 C83 B3 C77 32.9(10)
C72 C71 B3 C89 29.2(11)
C76 C71 B3 C89 -159.2(7)
C72 C71 B3 C83 145.7(7)
C76 C71 B3 C83 -42.6(10)
C72 C71 B3 C77 -93.5(8)
C76 C71 B3 C77 78.1(9)
C78 C77 B3 C89 155.8(7)
C82 C77 B3 C89 -33.1(10)
C78 C77 B3 C83 37.7(9)
C82 C77 B3 C83 -151.2(7)
C78 C77 B3 C71 -81.9(8)
C82 C77 B3 C71 89.2(8)
C100 C95 C96 C97 -1.4(12)
B4 C95 C96 C97 -175.4(8)
C95 C96 C97 C98 1.1(13)
C96 C97 C98 C99 0.8(15)
C97 C98 C99 C100 -2.3(16)
C98 C99 C100 C95 2.1(16)
C96 C95 C100 C99 -0.2(13)
B4 C95 C100 C99 173.7(9)
C106 C101 C102 C103 -0.3(12)
B4 C101 C102 C103 -176.2(8)
C101 C102 C103 C104 0.7(14)
C102 C103 C104 C105 -0.1(15)
C103 C104 C105 C106 -0.9(17)
C104 C105 C106 C101 1.4(17)
C102 C101 C106 C105 -0.7(13)
B4 C101 C106 C105 174.9(9)
C112 C107 C108 C109 -1.2(12)
B4 C107 C108 C109 174.6(8)
C107 C108 C109 C110 3.3(13)
C108 C109 C110 C111 -3.5(13)
C109 C110 C111 C112 1.9(12)
C110 C111 C112 C107 0.0(12)
C108 C107 C112 C111 -0.4(11)
B4 C107 C112 C111 -176.2(7)
C118 C113 C114 C115 -2.0(12)
B4 C113 C114 C115 -174.7(8)
C113 C114 C115 C116 0.1(13)
C114 C115 C116 C117 2.1(14)
C115 C116 C117 C118 -2.2(14)
C116 C117 C118 C113 0.3(14)
C114 C113 C118 C117 1.8(12)
B4 C113 C118 C117 174.8(8)
C96 C95 B4 C101 79.4(9)
C100 C95 B4 C101 -94.1(9)
C96 C95 B4 C107 -157.6(7)
C100 C95 B4 C107 29.0(12)
C96 C95 B4 C113 -41.3(11)
C100 C95 B4 C113 145.3(8)
C106 C101 B4 C95 -95.9(9)
C102 C101 B4 C95 79.4(9)
C106 C101 B4 C107 142.2(8)
C102 C101 B4 C107 -42.4(10)
C106 C101 B4 C113 25.2(11)
C102 C101 B4 C113 -159.4(7)
C108 C107 B4 C95 39.6(11)
C112 C107 B4 C95 -144.9(8)
C108 C107 B4 C101 157.2(7)
C112 C107 B4 C101 -27.2(11)
C108 C107 B4 C113 -81.6(9)
C112 C107 B4 C113 94.0(9)
C114 C113 B4 C95 -22.8(11)
C118 C113 B4 C95 164.9(7)
C114 C113 B4 C101 -139.2(8)
C118 C113 B4 C101 48.5(10)
C114 C113 B4 C107 98.1(9)
C118 C113 B4 C107 -74.1(9)
N2 Co2 N26A C66A 92(2)
N24 Co2 N26A C66A -175(2)
N23 Co2 N26A C66A -97(2)
N25 Co2 N26A C66A 5(2)
N26 Co2 N26A C66A -5(3)
N2 Co2 N26A C70A -99(3)
N24 Co2 N26A C70A -6(3)
N23 Co2 N26A C70A 72(3)
N25 Co2 N26A C70A 174(3)
N26 Co2 N26A C70A 164(6)
C66A N26A C70A C69A -2(4)
Co2 N26A C70A C69A -170(2)
N26A C70A C69A C68A -3(6)
C70A C69A C68A C67A 7(7)
C69A C68A C67A C66A -6(6)
C70A N26A C66A C67A 2(5)
Co2 N26A C66A C67A 172(3)
C70A N26A C66A C65 -179(3)
Co2 N26A C66A C65 -9(4)
C68A C67A C66A N26A 2(6)
C68A C67A C66A C65 -177(3)
